data_4129536
loop_
_publ_author_name
'G\'omez, Ver\'onica'
'S\'aenz de Pipa\'on, Cristina'
'Maldonado-Illescas, Pilar'
'Waerenborgh, Jo\~ao Carlos'
'Martin, Eddy'
'Benet-Buchholz, Jordi'
'Gal\'an-Mascar\'os, Jos\'e Ram\'on'

_publ_section_title
;
 Easy Excited-State Trapping and Record High TTIESST in a Spin-Crossover
 Polyanionic Fe(II) Trimer.
;
_journal_issue 37
_journal_name_full 'Journal of the American Chemical Society'
_journal_page_first 11924
_journal_page_last 11927
_journal_paper_doi 10.1021/jacs.5b07879
_journal_volume 137
_journal_year 2015
_chemical_formula_sum 'C36 H100 Fe3 N24 O47 S12'
_chemical_formula_weight 2173.66
_space_group_IT_number 2
_space_group_name_Hall '-P 1'
_space_group_name_H-M_alt 'P -1'
_symmetry_cell_setting triclinic
_symmetry_space_group_name_H-M 'P -1'
_atom_sites_solution_hydrogens mixed
_audit_creation_method SHELXL-2012
_cell_angle_alpha 80.3780(14)
_cell_angle_beta 84.2804(13)
_cell_angle_gamma 83.7729(14)
_cell_formula_units_Z 2
_cell_length_a 14.2287(5)
_cell_length_b 15.1581(6)
_cell_length_c 21.3262(9)
_cell_measurement_reflns_used 9933
_cell_measurement_temperature 100(2)
_cell_measurement_theta_max 28.84
_cell_measurement_theta_min 2.26
_cell_volume 4492.5(3)
_computing_cell_refinement 'Bruker APEX2 v2011.4-0'
_computing_data_collection 'Bruker APEX2 v2011.4-0'
_computing_data_reduction 'Bruker SAINT V7.60A'
_computing_molecular_graphics 'Bruker SHELXTL'
_computing_publication_material 'Bruker SHELXTL'
_computing_structure_refinement 'SHELXL-2012 (Sheldrick, 2012)'
_computing_structure_solution 'SHELXS-2012 (Sheldrick, 2012)'
_diffrn_ambient_temperature 100(2)
_diffrn_detector_area_resol_mean 512
_diffrn_detector_type '4K CCD area detector APEX II'
_diffrn_measured_fraction_theta_full 0.985
_diffrn_measured_fraction_theta_max 0.983
_diffrn_measurement_device_type 'Kappa 4-axis goniometer bruker-nonius'
_diffrn_measurement_method
;
 Fullsphere data collection, phi and omega scans
;
_diffrn_measurement_specimen_support 'magnetic support with MicroMount'
_diffrn_radiation_monochromator 'Multilayer Montel 200 mirrors'
_diffrn_radiation_type MoK\a
_diffrn_radiation_wavelength 0.71073
_diffrn_reflns_av_R_equivalents 0.0340
_diffrn_reflns_av_unetI/netI 0.0512
_diffrn_reflns_Laue_measured_fraction_full 0.985
_diffrn_reflns_Laue_measured_fraction_max 0.983
_diffrn_reflns_limit_h_max 18
_diffrn_reflns_limit_h_min -19
_diffrn_reflns_limit_k_max 20
_diffrn_reflns_limit_k_min -20
_diffrn_reflns_limit_l_max 29
_diffrn_reflns_limit_l_min -19
_diffrn_reflns_point_group_measured_fraction_full 0.985
_diffrn_reflns_point_group_measured_fraction_max 0.983
_diffrn_reflns_theta_full 25.000
_diffrn_reflns_theta_max 29.152
_diffrn_reflns_theta_min 1.369
_diffrn_source 'Rotating anode X-ray tube'
_diffrn_source_current 70
_diffrn_source_power 50
_diffrn_source_size '0.3 mm x 0.3 mm fine focus'
_diffrn_source_type 'Bruker-Nonius FR 591'
_exptl_absorpt_coefficient_mu 0.860
_exptl_absorpt_correction_T_max 0.921
_exptl_absorpt_correction_T_min 0.832
_exptl_absorpt_correction_type empirical
_exptl_absorpt_process_details
; 
 SADABS Version 2008/1 Bruker-Nonius
 Blessing, Acta Cryst. (1995) A51 33-38
;
_exptl_crystal_colour purple
_exptl_crystal_density_diffrn 1.607
_exptl_crystal_description needle
_exptl_crystal_F_000 2260
_exptl_crystal_size_max 0.20
_exptl_crystal_size_mid 0.04
_exptl_crystal_size_min 0.02
_refine_diff_density_max 1.225
_refine_diff_density_min -0.968
_refine_diff_density_rms 0.150
_refine_ls_extinction_method none
_refine_ls_goodness_of_fit_ref 1.047
_refine_ls_hydrogen_treatment noref
_refine_ls_matrix_type full
_refine_ls_number_parameters 2115
_refine_ls_number_reflns 23819
_refine_ls_number_restraints 3588
_refine_ls_restrained_S_all 1.064
_refine_ls_R_factor_all 0.1141
_refine_ls_R_factor_gt 0.0740
_refine_ls_shift/su_max 0.022
_refine_ls_shift/su_mean 0.000
_refine_ls_structure_factor_coef Fsqd
_refine_ls_weighting_details
;
 w=1/[\s^2^(Fo^2^)+(0.1602P)^2^+3.8252P]
 where P=(Fo^2^+2Fc^2^)/3
;
_refine_ls_weighting_scheme calc
_refine_ls_wR_factor_gt 0.2217
_refine_ls_wR_factor_ref 0.2557
_reflns_Friedel_coverage 0.000
_reflns_number_gt 15354
_reflns_number_total 23819
_reflns_threshold_expression >2sigma(I)
_cod_data_source_file ja5b07879_si_002.cif
_cod_data_source_block Vvl_2_0m
_cod_depositor_comments
;
The following automatic conversions were performed:

data item '_symmetry_cell_setting' value 'Triclinic' was changed to
'triclinic' in accordance with the
/home/saulius/struct/COD-crude-data/automatic-downloads/DataCite-retrospective/ACS/depositions/lib/dictionaries/cif_core.dic
dictionary named 'cif_core.dic' version 2.4.2 last updated on
2011-04-26.

Automatic conversion script
Id: cif_fix_values 6909 2019-04-08 15:41:33Z antanas 
;
_cod_original_sg_symbol_H-M P-1
_cod_database_code 4129536
_shelx_space_group_comment
;
The symmetry employed for this shelxl refinement is uniquely defined
by the following loop, which should always be used as a source of
symmetry information in preference to the above space-group names.
They are only intended as comments.
;
_shelx_estimated_absorpt_t_min 0.847
_shelx_estimated_absorpt_t_max 0.983
_shelxl_version_number 2012-9

loop_
_space_group_symop_operation_xyz
'x, y, z'
'-x, -y, -z'

loop_
_atom_site_label
_atom_site_type_symbol
_atom_site_fract_x
_atom_site_fract_y
_atom_site_fract_z
_atom_site_U_iso_or_equiv
_atom_site_adp_type
_atom_site_occupancy
_atom_site_site_symmetry_order
_atom_site_calc_flag
_atom_site_refinement_flags_posn
_atom_site_refinement_flags_adp
_atom_site_refinement_flags_occupancy
_atom_site_disorder_assembly
_atom_site_disorder_group
Fe1 Fe -0.08731(3) 0.76454(3) 0.36882(2) 0.02805(9) Uani 1 1 d D . . . .
Fe2 Fe 0.08894(2) 0.89756(2) 0.25566(2) 0.01840(7) Uani 1 1 d . . . . .
Fe3 Fe 0.26647(3) 1.02865(3) 0.14296(2) 0.02590(8) Uani 1 1 d D . . . .
C3 C 0.0299(2) 0.86402(19) 0.01150(13) 0.0339(6) Uani 1 1 d D . . . .
H3A H 0.0170 0.9189 -0.0200 0.041 Uiso 0.4472(19) 1 calc R U P A 1
H3B H -0.0318 0.8408 0.0275 0.041 Uiso 0.4472(19) 1 calc R U P A 1
H3C H 0.0164 0.9180 -0.0206 0.041 Uiso 0.5528(19) 1 calc R U P A 2
H3D H -0.0307 0.8381 0.0268 0.041 Uiso 0.5528(19) 1 calc R U P A 2
S1 S 0.03034(17) 0.77961(13) -0.09212(9) 0.0498(5) Uani 0.4472(19) 1 d D U P A 1
O1 O 0.1256(4) 0.7725(5) -0.1347(3) 0.092(2) Uani 0.4472(19) 1 d D U P A 1
O2 O 0.0033(5) 0.6971(3) -0.0718(4) 0.0832(18) Uani 0.4472(19) 1 d D U P A 1
O3 O -0.0112(4) 0.8656(3) -0.1125(3) 0.0496(14) Uani 0.4472(19) 1 d D U P A 1
C4 C 0.0894(5) 0.7936(4) -0.0231(2) 0.0483(15) Uani 0.4472(19) 1 d D U P A 1
H4 H 0.1452 0.8261 -0.0431 0.058 Uiso 0.4472(19) 1 calc R U P A 1
S1' S 0.04495(18) 0.77853(14) -0.08968(8) 0.0652(6) Uani 0.5528(19) 1 d D U P A 2
O1' O 0.0887(4) 0.7142(3) -0.1225(2) 0.0618(12) Uani 0.5528(19) 1 d D U P A 2
O2' O -0.0622(3) 0.7461(2) -0.06547(19) 0.0437(10) Uani 0.5528(19) 1 d D U P A 2
O3' O 0.0198(4) 0.8672(3) -0.1256(2) 0.0546(12) Uani 0.5528(19) 1 d D U P A 2
C4' C 0.0980(4) 0.7952(3) -0.0190(2) 0.0463(13) Uani 0.5528(19) 1 d D U P A 2
H4' H 0.1627 0.8162 -0.0298 0.056 Uiso 0.5528(19) 1 calc R U P A 2
S2 S 0.1441(2) 0.69877(18) 0.02847(14) 0.0830(9) Uani 0.4472(19) 1 d D U P A 1
O4 O 0.2016(5) 0.6455(4) -0.0134(3) 0.087(2) Uani 0.4472(19) 1 d D U P A 1
O5 O 0.1978(5) 0.7339(4) 0.0714(3) 0.091(2) Uani 0.4472(19) 1 d D U P A 1
O6 O 0.0572(4) 0.6613(5) 0.0571(4) 0.111(2) Uani 0.4472(19) 1 d D U P A 1
S2' S 0.10031(19) 0.69150(13) 0.03805(9) 0.0754(7) Uani 0.5528(19) 1 d D U P A 2
O4' O 0.1258(6) 0.6189(3) 0.0038(3) 0.108(2) Uani 0.5528(19) 1 d D U P A 2
O5' O 0.1703(4) 0.7038(4) 0.0793(2) 0.0807(15) Uani 0.5528(19) 1 d D U P A 2
O6' O 0.0079(4) 0.6889(4) 0.0747(3) 0.106(2) Uani 0.5528(19) 1 d D U P A 2
C7 C 0.0301(2) 1.24651(17) 0.29532(13) 0.0362(7) Uani 1 1 d D . . . .
H7A H -0.0325 1.2341 0.3178 0.043 Uiso 0.3252(16) 1 calc R U P B 1
H7B H 0.0190 1.2981 0.2609 0.043 Uiso 0.3252(16) 1 calc R U P B 1
H7C H -0.0316 1.2352 0.3196 0.043 Uiso 0.6748(16) 1 calc R U P B 2
H7D H 0.0196 1.2997 0.2620 0.043 Uiso 0.6748(16) 1 calc R U P B 2
S3 S 0.11979(17) 1.17506(14) 0.39771(10) 0.0290(5) Uani 0.3252(16) 1 d D U P B 1
O7 O 0.1483(4) 1.2106(4) 0.4513(2) 0.0358(14) Uani 0.3252(16) 1 d D U P B 1
O8 O 0.0378(3) 1.1243(4) 0.4143(3) 0.0277(13) Uani 0.3252(16) 1 d D U P B 1
O9 O 0.1968(4) 1.1285(4) 0.3629(3) 0.0298(14) Uani 0.3252(16) 1 d D U P B 1
C8 C 0.0898(6) 1.2760(4) 0.3427(3) 0.0350(14) Uani 0.3252(16) 1 d D U P B 1
H8 H 0.1509 1.2901 0.3175 0.042 Uiso 0.3252(16) 1 calc R U P B 1
S3' S 0.14402(9) 1.16882(7) 0.39585(5) 0.0322(3) Uani 0.6748(16) 1 d D U P B 2
O7' O 0.1876(3) 1.2030(2) 0.44500(15) 0.0436(9) Uani 0.6748(16) 1 d D U P B 2
O8' O 0.0616(2) 1.1212(2) 0.41948(16) 0.0382(8) Uani 0.6748(16) 1 d D U P B 2
O9' O 0.2129(2) 1.1178(2) 0.35708(14) 0.0319(8) Uani 0.6748(16) 1 d D U P B 2
C8' C 0.1008(3) 1.2651(2) 0.34053(18) 0.0331(9) Uani 0.6748(16) 1 d D U P B 2
H8' H 0.1564 1.2908 0.3141 0.040 Uiso 0.6748(16) 1 calc R U P B 2
S4 S 0.0606(2) 1.35994(15) 0.38215(11) 0.0382(6) Uani 0.3252(16) 1 d D U P B 1
O10 O 0.1397(4) 1.3981(4) 0.4023(3) 0.0499(17) Uani 0.3252(16) 1 d D U P B 1
O11 O -0.0048(5) 1.3237(4) 0.4336(3) 0.0450(16) Uani 0.3252(16) 1 d D U P B 1
O12 O 0.0160(5) 1.4206(4) 0.3312(3) 0.0400(16) Uani 0.3252(16) 1 d D U P B 1
S4' S 0.02859(10) 1.35868(7) 0.37940(6) 0.0407(3) Uani 0.6748(16) 1 d D U P B 2
O10' O 0.0970(3) 1.3912(2) 0.41334(18) 0.0569(10) Uani 0.6748(16) 1 d D U P B 2
O11' O -0.0474(2) 1.3188(2) 0.42117(16) 0.0437(9) Uani 0.6748(16) 1 d D U P B 2
O12' O -0.0061(3) 1.4243(2) 0.32642(18) 0.0552(11) Uani 0.6748(16) 1 d D U P B 2
C11 C -0.2661(2) 1.0282(2) 0.18946(14) 0.0401(8) Uani 1 1 d D . . . .
H11A H -0.2397 1.0790 0.1602 0.048 Uiso 0.5358(16) 1 calc R U P C 1
H11B H -0.3171 1.0530 0.2185 0.048 Uiso 0.5358(16) 1 calc R U P C 1
H11C H -0.2416 1.0841 0.1659 0.048 Uiso 0.4642(16) 1 calc R U P C 2
H11D H -0.3201 1.0457 0.2193 0.048 Uiso 0.4642(16) 1 calc R U P C 2
S5 S -0.21294(10) 0.92443(11) 0.09871(6) 0.0348(3) Uani 0.5358(16) 1 d D U P C 1
O13 O -0.1419(2) 0.9871(3) 0.07999(18) 0.0313(9) Uani 0.5358(16) 1 d D U P C 1
O14 O -0.1828(3) 0.8468(3) 0.1434(2) 0.0430(11) Uani 0.5358(16) 1 d D U P C 1
O15 O -0.2593(3) 0.9027(3) 0.04587(18) 0.0444(11) Uani 0.5358(16) 1 d D U P C 1
C12 C -0.3073(3) 0.9672(4) 0.1507(2) 0.0370(11) Uani 0.5358(16) 1 d D U P C 1
H12 H -0.3383 0.9174 0.1792 0.044 Uiso 0.5358(16) 1 calc R U P C 1
S5' S -0.21223(11) 0.90286(11) 0.10272(7) 0.0293(4) Uani 0.4642(16) 1 d D U P C 2
O13' O -0.1443(3) 0.9665(3) 0.0761(2) 0.0301(10) Uani 0.4642(16) 1 d D U P C 2
O14' O -0.1708(3) 0.8304(3) 0.1480(2) 0.0326(11) Uani 0.4642(16) 1 d D U P C 2
O15' O -0.2580(3) 0.8685(3) 0.0546(2) 0.0393(11) Uani 0.4642(16) 1 d D U P C 2
C12' C -0.3032(3) 0.9780(3) 0.1414(2) 0.0333(11) Uani 0.4642(16) 1 d D U P C 2
H12' H -0.3467 0.9363 0.1680 0.040 Uiso 0.4642(16) 1 calc R U P C 2
S6 S -0.38791(10) 1.03049(12) 0.09599(7) 0.0406(4) Uani 0.5358(16) 1 d D U P C 1
O16 O -0.3339(3) 1.0765(3) 0.04126(19) 0.0487(12) Uani 0.5358(16) 1 d D U P C 1
O17 O -0.4395(3) 1.0904(3) 0.1368(2) 0.0485(12) Uani 0.5358(16) 1 d D U P C 1
O18 O -0.4473(3) 0.9684(3) 0.0786(2) 0.0503(11) Uani 0.5358(16) 1 d D U P C 1
S6' S -0.38282(12) 1.06362(15) 0.09621(9) 0.0456(5) Uani 0.4642(16) 1 d D U P C 2
O16' O -0.3208(3) 1.1188(4) 0.0525(2) 0.0541(14) Uani 0.4642(16) 1 d D U P C 2
O17' O -0.4389(4) 1.1165(4) 0.1402(2) 0.0501(14) Uani 0.4642(16) 1 d D U P C 2
O18' O -0.4399(3) 1.0125(4) 0.0654(2) 0.0542(13) Uani 0.4642(16) 1 d D U P C 2
C15 C 0.1436(2) 0.93819(18) 0.49903(13) 0.0382(7) Uani 1 1 d D . . . .
H15A H 0.0923 0.9707 0.5235 0.046 Uiso 0.6931(17) 1 calc R U P D 1
H15B H 0.1919 0.9803 0.4820 0.046 Uiso 0.6931(17) 1 calc R U P D 1
H15C H 0.0909 0.9669 0.5248 0.046 Uiso 0.3069(17) 1 calc R U P D 2
H15D H 0.1872 0.9845 0.4814 0.046 Uiso 0.3069(17) 1 calc R U P D 2
S7 S 0.28507(11) 0.79334(9) 0.50513(7) 0.0504(4) Uani 0.6931(17) 1 d D U P D 1
O19 O 0.3565(3) 0.8557(3) 0.4812(2) 0.0865(14) Uani 0.6931(17) 1 d D U P D 1
O20 O 0.3189(3) 0.7218(3) 0.5526(2) 0.0796(14) Uani 0.6931(17) 1 d D U P D 1
O21 O 0.2461(3) 0.7598(3) 0.45427(18) 0.0715(12) Uani 0.6931(17) 1 d D U P D 1
C16 C 0.1886(3) 0.8588(3) 0.54323(17) 0.0431(9) Uani 0.6931(17) 1 d D U P D 1
H16 H 0.1377 0.8175 0.5577 0.052 Uiso 0.6931(17) 1 calc R U P D 1
S7' S 0.2963(3) 0.8188(3) 0.49381(17) 0.0681(10) Uani 0.3069(17) 1 d D U P D 2
O19' O 0.3282(7) 0.8944(5) 0.4515(4) 0.082(2) Uani 0.3069(17) 1 d D U P D 2
O20' O 0.3616(6) 0.7701(7) 0.5378(4) 0.096(3) Uani 0.3069(17) 1 d D U P D 2
O21' O 0.2451(6) 0.7592(5) 0.4660(4) 0.065(2) Uani 0.3069(17) 1 d D U P D 2
C16' C 0.1973(5) 0.8632(5) 0.5433(3) 0.0488(14) Uani 0.3069(17) 1 d D U P D 2
H16' H 0.1548 0.8149 0.5607 0.059 Uiso 0.3069(17) 1 calc R U P D 2
S8 S 0.21649(11) 0.89944(12) 0.61393(6) 0.0571(4) Uani 0.6931(17) 1 d D U P D 1
O22 O 0.1439(3) 0.9724(3) 0.62472(17) 0.0606(10) Uani 0.6931(17) 1 d D U P D 1
O23 O 0.2053(4) 0.8242(3) 0.6653(2) 0.0939(15) Uani 0.6931(17) 1 d D U P D 1
O24 O 0.3112(2) 0.9245(3) 0.6022(2) 0.0728(12) Uani 0.6931(17) 1 d D U P D 1
S8' S 0.2384(2) 0.9080(2) 0.60838(14) 0.0557(8) Uani 0.3069(17) 1 d D U P D 2
O22' O 0.1494(4) 0.9146(6) 0.6466(3) 0.0614(19) Uani 0.3069(17) 1 d D U P D 2
O23' O 0.3020(5) 0.8393(5) 0.6423(4) 0.075(2) Uani 0.3069(17) 1 d D U P D 2
O24' O 0.2803(5) 0.9883(4) 0.5801(3) 0.0479(16) Uani 0.3069(17) 1 d D U P D 2
C19 C 0.1552(2) 0.54867(19) 0.21527(15) 0.0424(8) Uani 1 1 d D . . . .
H19A H 0.1709 0.5679 0.1691 0.051 Uiso 0.1136(15) 1 calc R U P E 1
H19B H 0.1070 0.5051 0.2194 0.051 Uiso 0.1136(15) 1 calc R U P E 1
H19C H 0.1898 0.5685 0.1735 0.051 Uiso 0.8864(15) 1 calc R U P E 2
H19D H 0.1055 0.5115 0.2080 0.051 Uiso 0.8864(15) 1 calc R U P E 2
S9 S 0.2407(4) 0.4020(4) 0.2022(3) 0.0605(15) Uani 0.1136(15) 1 d D U P E 1
O25 O 0.1527(5) 0.3770(10) 0.1852(7) 0.061(3) Uani 0.1136(15) 1 d D U P E 1
O26 O 0.2998(8) 0.4432(10) 0.1486(5) 0.069(3) Uani 0.1136(15) 1 d D U P E 1
O27 O 0.2887(9) 0.3327(8) 0.2458(5) 0.067(3) Uani 0.1136(15) 1 d D U P E 1
C20 C 0.2457(5) 0.4977(5) 0.2432(5) 0.0570(16) Uani 0.1136(15) 1 d D U P E 1
H20 H 0.2208 0.4736 0.2876 0.068 Uiso 0.1136(15) 1 calc R U P E 1
S9' S 0.28020(8) 0.39842(6) 0.22157(6) 0.0533(3) Uani 0.8864(15) 1 d D U P E 2
O25' O 0.2010(2) 0.36203(15) 0.20163(14) 0.0528(7) Uani 0.8864(15) 1 d D U P E 2
O26' O 0.3437(2) 0.4356(2) 0.16940(18) 0.0786(11) Uani 0.8864(15) 1 d D U P E 2
O27' O 0.3273(3) 0.3355(2) 0.27091(19) 0.0825(12) Uani 0.8864(15) 1 d D U P E 2
C20' C 0.2243(2) 0.4918(2) 0.25985(18) 0.0445(8) Uani 0.8864(15) 1 d D U P E 2
H20' H 0.1867 0.4663 0.2996 0.053 Uiso 0.8864(15) 1 calc R U P E 2
S10 S 0.3325(4) 0.5700(4) 0.2582(3) 0.0627(16) Uani 0.1136(15) 1 d D U P E 1
O28 O 0.3410(15) 0.6311(8) 0.1993(4) 0.065(3) Uani 0.1136(15) 1 d D U P E 1
O29 O 0.2902(11) 0.6107(8) 0.3125(4) 0.061(3) Uani 0.1136(15) 1 d D U P E 1
O30 O 0.4141(7) 0.5076(7) 0.2723(8) 0.070(3) Uani 0.1136(15) 1 d D U P E 1
S10' S 0.30921(8) 0.55817(7) 0.28226(7) 0.0587(3) Uani 0.8864(15) 1 d D U P E 2
O28' O 0.3363(2) 0.6197(2) 0.22521(17) 0.0683(9) Uani 0.8864(15) 1 d D U P E 2
O29' O 0.2569(2) 0.60448(18) 0.33126(14) 0.0584(8) Uani 0.8864(15) 1 d D U P E 2
O30' O 0.3856(3) 0.4960(2) 0.3080(2) 0.0931(13) Uani 0.8864(15) 1 d D U P E 2
C21 C 0.27370(18) 0.81206(19) 0.29918(14) 0.0344(7) Uani 1 1 d D . . . .
H21A H 0.2437 0.7798 0.3365 0.041 Uiso 0.5243(13) 1 calc R U P F 1
H21B H 0.2458 0.7646 0.3272 0.041 Uiso 0.4757(13) 1 calc R U P F 2
S11 S 0.54079(12) 0.87582(13) 0.32457(10) 0.0600(5) Uani 0.5243(13) 1 d D U P F 1
O31 O 0.6090(3) 0.8952(4) 0.3675(3) 0.0756(16) Uani 0.5243(13) 1 d D U P F 1
O32 O 0.5852(3) 0.8551(4) 0.2648(2) 0.0700(15) Uani 0.5243(13) 1 d D U P F 1
O33 O 0.4616(4) 0.9456(4) 0.3203(4) 0.092(2) Uani 0.5243(13) 1 d D U P F 1
C23 C 0.4348(4) 0.7373(4) 0.3135(3) 0.0453(12) Uani 0.5243(13) 1 d D U P F 1
H23A H 0.4843 0.7162 0.2820 0.054 Uiso 0.5243(13) 1 calc R U P F 1
H23B H 0.4026 0.6847 0.3358 0.054 Uiso 0.5243(13) 1 calc R U P F 1
C24 C 0.4812(4) 0.7790(3) 0.3621(3) 0.0522(12) Uani 0.5243(13) 1 d D U P F 1
H24 H 0.4299 0.7992 0.3936 0.063 Uiso 0.5243(13) 1 calc R U P F 1
N16 N 0.3671(3) 0.8015(3) 0.2810(2) 0.0382(11) Uani 0.5243(13) 1 d D U P F 1
C22 C 0.3778(3) 0.8622(4) 0.2272(3) 0.0372(11) Uani 0.5243(13) 1 d D U P F 1
H22 H 0.4369 0.8708 0.2031 0.045 Uiso 0.5243(13) 1 calc R U P F 1
N18 N 0.2972(3) 0.9078(3) 0.2118(2) 0.0294(10) Uani 0.5243(13) 1 d D U P F 1
S11' S 0.57635(17) 0.7351(2) 0.23795(14) 0.0877(9) Uani 0.4757(13) 1 d D U P F 2
O31' O 0.6311(5) 0.8004(5) 0.2532(4) 0.120(2) Uani 0.4757(13) 1 d D U P F 2
O32' O 0.5110(5) 0.7739(6) 0.1906(3) 0.110(3) Uani 0.4757(13) 1 d D U P F 2
O33' O 0.6280(5) 0.6551(4) 0.2182(4) 0.122(3) Uani 0.4757(13) 1 d D U P F 2
C23' C 0.4413(5) 0.7827(4) 0.3321(4) 0.0567(14) Uani 0.4757(13) 1 d D U P F 2
H23C H 0.4121 0.7619 0.3755 0.068 Uiso 0.4757(13) 1 calc R U P F 2
H23D H 0.4859 0.8268 0.3363 0.068 Uiso 0.4757(13) 1 calc R U P F 2
C24' C 0.4990(4) 0.7021(4) 0.3082(3) 0.0673(14) Uani 0.4757(13) 1 d D U P F 2
H24' H 0.4530 0.6637 0.2962 0.081 Uiso 0.4757(13) 1 calc R U P F 2
N16' N 0.3675(3) 0.8290(4) 0.2944(3) 0.0458(13) Uani 0.4757(13) 1 d D U P F 2
C22' C 0.3805(4) 0.8961(4) 0.2448(3) 0.0407(13) Uani 0.4757(13) 1 d D U P F 2
H22' H 0.4396 0.9177 0.2281 0.049 Uiso 0.4757(13) 1 calc R U P F 2
N18' N 0.2973(3) 0.9266(3) 0.2235(2) 0.0332(12) Uani 0.4757(13) 1 d D U P F 2
S12 S 0.55941(14) 0.69198(16) 0.40452(11) 0.0742(6) Uani 0.5243(13) 1 d D U P F 1
O34 O 0.5011(4) 0.6210(4) 0.4309(3) 0.0998(19) Uani 0.5243(13) 1 d D U P F 1
O35 O 0.6356(4) 0.6669(5) 0.3586(3) 0.104(2) Uani 0.5243(13) 1 d D U P F 1
O36 O 0.5935(5) 0.7332(5) 0.4547(3) 0.121(2) Uani 0.5243(13) 1 d D U P F 1
S12' S 0.56131(18) 0.63635(19) 0.37241(14) 0.0866(8) Uani 0.4757(13) 1 d D U P F 2
O34' O 0.4810(4) 0.6207(6) 0.4186(4) 0.111(2) Uani 0.4757(13) 1 d D U P F 2
O35' O 0.6300(4) 0.6900(5) 0.3921(4) 0.101(2) Uani 0.4757(13) 1 d D U P F 2
O36' O 0.6024(5) 0.5546(4) 0.3506(4) 0.121(2) Uani 0.4757(13) 1 d D U P F 2
O37 O -0.05711(17) 0.66337(15) 0.44720(11) 0.0473(6) Uani 1 1 d D . . . .
H37M H -0.0006(6) 0.6635(13) 0.4561(9) 0.071 Uiso 1 1 d D U . . .
H37N H -0.0569(8) 0.6143(4) 0.4342(6) 0.071 Uiso 1 1 d D U . . .
O38 O -0.18355(16) 0.68779(17) 0.34023(13) 0.0555(7) Uani 1 1 d D . . . .
H38M H -0.1769(13) 0.6788(15) 0.3024(3) 0.083 Uiso 1 1 d D U . . .
H38N H -0.2409(6) 0.684(3) 0.3531(9) 0.083 Uiso 1 1 d D U . . .
O39 O -0.19368(19) 0.83084(19) 0.42694(11) 0.0577(8) Uani 1 1 d D . . . .
H39M H -0.197(3) 0.8872(5) 0.4174(11) 0.086 Uiso 1 1 d D U . . .
H39N H -0.196(3) 0.8193(15) 0.4670(3) 0.086 Uiso 1 1 d D U . . .
O40 O 0.36851(15) 0.9816(2) 0.07392(11) 0.0560(7) Uani 1 1 d D . . . .
H40M H 0.3592(12) 0.988(3) 0.0352(4) 0.084 Uiso 1 1 d D U . . .
H40N H 0.4263(5) 0.982(2) 0.0773(9) 0.084 Uiso 1 1 d D U . . .
O41 O 0.21934(18) 1.13764(16) 0.07385(10) 0.0476(6) Uani 1 1 d D . . . .
H41M H 0.1600(5) 1.1402(16) 0.0768(9) 0.071 Uiso 1 1 d D U . . .
H41N H 0.2407(12) 1.1298(17) 0.0369(4) 0.071 Uiso 1 1 d D U . . .
O42 O 0.36839(14) 1.10185(16) 0.17071(11) 0.0444(6) Uani 1 1 d D . . . .
H42M H 0.4269(5) 1.101(3) 0.1601(9) 0.067 Uiso 1 1 d D U . . .
H42N H 0.3628(16) 1.1066(18) 0.2098(4) 0.067 Uiso 1 1 d D U . . .
N1 N 0.07173(16) 0.88940(15) 0.06482(10) 0.0272(5) Uani 1 1 d . . . . .
N2 N 0.09744(14) 0.90522(14) 0.16146(10) 0.0220(4) Uani 1 1 d . . . . .
N3 N 0.16531(15) 0.94729(14) 0.11853(10) 0.0251(5) Uani 1 1 d . . . . .
N4 N 0.06719(17) 1.16816(14) 0.26527(10) 0.0276(5) Uani 1 1 d . . . . .
N5 N 0.16200(15) 1.07941(14) 0.21099(10) 0.0235(5) Uani 1 1 d . . . . .
N6 N 0.09589(14) 1.02946(13) 0.24878(9) 0.0208(4) Uani 1 1 d . . . . .
N7 N -0.19093(15) 0.97739(17) 0.22706(11) 0.0310(5) Uani 1 1 d . . . . .
N8 N -0.05059(15) 0.92136(14) 0.25382(10) 0.0234(5) Uani 1 1 d . . . . .
N9 N -0.11781(15) 0.87302(16) 0.29275(10) 0.0279(5) Uani 1 1 d . . . . .
N10 N 0.10470(17) 0.90863(15) 0.44621(10) 0.0294(5) Uani 1 1 d . . . . .
N11 N 0.01985(15) 0.84017(14) 0.39323(10) 0.0261(5) Uani 1 1 d . . . . .
N12 N 0.07971(15) 0.89048(13) 0.34981(10) 0.0220(4) Uani 1 1 d . . . . .
N13 N 0.11039(18) 0.62788(15) 0.24194(12) 0.0333(6) Uani 1 1 d . . . . .
N14 N 0.08190(15) 0.76494(13) 0.26157(10) 0.0236(5) Uani 1 1 d . . . . .
N15 N 0.02280(16) 0.71086(14) 0.30365(11) 0.0281(5) Uani 1 1 d . . . . .
N17 N 0.22954(14) 0.87328(14) 0.25812(10) 0.0247(5) Uani 1 1 d D . . . .
C1 C 0.04255(18) 0.87081(17) 0.12796(12) 0.0256(6) Uani 1 1 d . . . . .
H1 H -0.0097 0.8379 0.1452 0.031 Uiso 1 1 calc R U . . .
C2 C 0.14860(19) 0.93562(18) 0.06175(13) 0.0283(6) Uani 1 1 d . . . . .
H2 H 0.1852 0.9566 0.0235 0.034 Uiso 1 1 calc R U . . .
C5 C 0.03951(18) 1.08384(16) 0.28110(12) 0.0238(5) Uani 1 1 d . . . . .
H5 H -0.0122 1.0668 0.3107 0.029 Uiso 1 1 calc R U . . .
C6 C 0.1431(2) 1.16261(17) 0.22239(12) 0.0286(6) Uani 1 1 d . . . . .
H6 H 0.1779 1.2116 0.2032 0.034 Uiso 1 1 calc R U . . .
C9 C -0.09683(18) 0.98302(18) 0.21481(12) 0.0262(6) Uani 1 1 d . . . . .
H9 H -0.0683 1.0254 0.1826 0.031 Uiso 1 1 calc R U . . .
C10 C -0.20135(19) 0.9084(2) 0.27513(13) 0.0335(7) Uani 1 1 d . . . . .
H10 H -0.2604 0.8883 0.2936 0.040 Uiso 1 1 calc R U . . .
C13 C 0.0365(2) 0.85207(18) 0.45043(13) 0.0306(6) Uani 1 1 d . . . . .
H13 H 0.0052 0.8249 0.4891 0.037 Uiso 1 1 calc R U . . .
C14 C 0.13013(19) 0.93080(16) 0.38321(12) 0.0255(6) Uani 1 1 d . . . . .
H14 H 0.1774 0.9697 0.3656 0.031 Uiso 1 1 calc R U . . .
C17 C 0.1339(2) 0.71315(17) 0.22563(13) 0.0293(6) Uani 1 1 d . . . . .
H17 H 0.1810 0.7326 0.1930 0.035 Uiso 1 1 calc R U . . .
C18 C 0.0417(2) 0.62954(19) 0.29090(14) 0.0345(7) Uani 1 1 d . . . . .
H18 H 0.0119 0.5787 0.3127 0.041 Uiso 1 1 calc R U . . .
N1A N 0.4353(3) 0.3712(3) 0.3609(3) 0.0424(13) Uani 0.5 1 d D U P G 1
H1A1 H 0.4507 0.3384 0.3242 0.051 Uiso 0.5 1 calc R U P G 1
H1A2 H 0.4063 0.4317 0.3438 0.051 Uiso 0.5 1 calc R U P G 1
C1A C 0.3571(6) 0.3224(7) 0.4053(5) 0.084(3) Uani 0.5 1 d D U P G 1
H1A3 H 0.3858 0.2668 0.4293 0.125 Uiso 0.5 1 calc R U P G 1
H1A4 H 0.3093 0.3080 0.3795 0.125 Uiso 0.5 1 calc R U P G 1
H1A5 H 0.3270 0.3617 0.4352 0.125 Uiso 0.5 1 calc R U P G 1
C2A C 0.5296(6) 0.3840(8) 0.3855(6) 0.101(3) Uani 0.5 1 d D U P G 1
H2A1 H 0.5207 0.3835 0.4317 0.151 Uiso 0.5 1 calc R U P G 1
H2A2 H 0.5513 0.4416 0.3644 0.151 Uiso 0.5 1 calc R U P G 1
H2A3 H 0.5770 0.3350 0.3762 0.151 Uiso 0.5 1 calc R U P G 1
N1B N 0.8627(8) 0.5917(7) 0.0070(5) 0.129(3) Uani 0.5 1 d D U P H 2
H1B1 H 0.9241 0.6183 -0.0026 0.154 Uiso 0.5 1 calc R U P H 2
H1B2 H 0.8755 0.5314 0.0325 0.154 Uiso 0.5 1 calc R U P H 2
C1B C 0.8288(10) 0.5785(9) -0.0561(5) 0.130(4) Uani 0.5 1 d D U P H 2
H1B3 H 0.7768 0.5395 -0.0477 0.196 Uiso 0.5 1 calc R U P H 2
H1B4 H 0.8814 0.5505 -0.0815 0.196 Uiso 0.5 1 calc R U P H 2
H1B5 H 0.8063 0.6369 -0.0797 0.196 Uiso 0.5 1 calc R U P H 2
C2B C 0.7982(11) 0.6497(9) 0.0496(5) 0.136(4) Uani 0.5 1 d D U P H 2
H2B1 H 0.7888 0.7113 0.0269 0.203 Uiso 0.5 1 calc R U P H 2
H2B2 H 0.8281 0.6498 0.0891 0.203 Uiso 0.5 1 calc R U P H 2
H2B3 H 0.7368 0.6248 0.0600 0.203 Uiso 0.5 1 calc R U P H 2
N1C N 0.2291(8) 0.5553(8) 0.5242(8) 0.076(2) Uani 0.25 1 d D U P I 1
H1CA H 0.2367 0.5848 0.5613 0.091 Uiso 0.25 1 calc R U P I 1
H1CB H 0.1900 0.5986 0.4951 0.091 Uiso 0.25 1 calc R U P I 1
C1C C 0.3259(7) 0.5403(11) 0.4900(7) 0.064(3) Uani 0.25 1 d D U P I 1
H1C1 H 0.3403 0.4762 0.4875 0.096 Uiso 0.25 1 calc R U P I 1
H1C2 H 0.3735 0.5602 0.5133 0.096 Uiso 0.25 1 calc R U P I 1
H1C3 H 0.3266 0.5747 0.4467 0.096 Uiso 0.25 1 calc R U P I 1
C2C C 0.1744(7) 0.4767(6) 0.5479(7) 0.064(3) Uani 0.25 1 d D U P I 1
H2C1 H 0.1574 0.4516 0.5115 0.095 Uiso 0.25 1 calc R U P I 1
H2C2 H 0.1166 0.4957 0.5730 0.095 Uiso 0.25 1 calc R U P I 1
H2C3 H 0.2132 0.4309 0.5747 0.095 Uiso 0.25 1 calc R U P I 1
N1C' N 0.2394(10) 0.5753(8) 0.5371(5) 0.064(2) Uani 0.25 1 d D U P J 2
H1CC H 0.2930 0.5930 0.5569 0.077 Uiso 0.25 1 calc R U P J 2
H1CD H 0.1888 0.6257 0.5366 0.077 Uiso 0.25 1 calc R U P J 2
C1C' C 0.2024(8) 0.4962(7) 0.5804(6) 0.055(3) Uani 0.25 1 d D U P J 2
H1C4 H 0.1481 0.4777 0.5626 0.083 Uiso 0.25 1 calc R U P J 2
H1C5 H 0.1824 0.5127 0.6226 0.083 Uiso 0.25 1 calc R U P J 2
H1C6 H 0.2525 0.4463 0.5845 0.083 Uiso 0.25 1 calc R U P J 2
C2C' C 0.2738(11) 0.5680(10) 0.4667(5) 0.061(3) Uani 0.25 1 d D U P J 2
H2C4 H 0.3246 0.5191 0.4654 0.091 Uiso 0.25 1 calc R U P J 2
H2C5 H 0.2978 0.6247 0.4456 0.091 Uiso 0.25 1 calc R U P J 2
H2C6 H 0.2207 0.5557 0.4445 0.091 Uiso 0.25 1 calc R U P J 2
N1D N 0.6472(5) 0.3061(5) 0.2204(4) 0.0738(17) Uani 0.5 1 d D U P K 1
H1D1 H 0.6436 0.3719 0.2060 0.089 Uiso 0.5 1 calc R U P K 1
H1D2 H 0.6123 0.2954 0.2631 0.089 Uiso 0.5 1 calc R U P K 1
C1D C 0.7526(6) 0.2695(10) 0.2262(7) 0.115(3) Uani 0.5 1 d D U P K 1
H1D3 H 0.7828 0.2617 0.1838 0.173 Uiso 0.5 1 calc R U P K 1
H1D4 H 0.7561 0.2115 0.2545 0.173 Uiso 0.5 1 calc R U P K 1
H1D5 H 0.7856 0.3122 0.2437 0.173 Uiso 0.5 1 calc R U P K 1
C2D C 0.5977(8) 0.2620(8) 0.1732(6) 0.116(3) Uani 0.5 1 d D U P K 1
H2D1 H 0.5371 0.2968 0.1639 0.174 Uiso 0.5 1 calc R U P K 1
H2D2 H 0.5863 0.2003 0.1924 0.174 Uiso 0.5 1 calc R U P K 1
H2D3 H 0.6387 0.2612 0.1334 0.174 Uiso 0.5 1 calc R U P K 1
N1E N 0.5185(8) 0.5215(9) 0.0160(6) 0.163(4) Uani 0.5 1 d D U P L -1
H1E1 H 0.4864 0.4671 0.0344 0.195 Uiso 0.5 1 calc R U P L -1
H1E2 H 0.5564 0.5065 -0.0229 0.195 Uiso 0.5 1 calc R U P L -1
C1E C 0.4356(7) 0.5918(7) -0.0103(6) 0.102(3) Uani 0.5 1 d D U P L -1
H1E3 H 0.3845 0.5969 0.0236 0.152 Uiso 0.5 1 calc R U P L -1
H1E4 H 0.4111 0.5716 -0.0463 0.152 Uiso 0.5 1 calc R U P L -1
H1E5 H 0.4599 0.6505 -0.0246 0.152 Uiso 0.5 1 calc R U P L -1
C2E C 0.5898(10) 0.5243(14) 0.0608(8) 0.178(5) Uani 0.5 1 d D U P L -1
H2E1 H 0.5582 0.5275 0.1034 0.267 Uiso 0.5 1 calc R U P L -1
H2E2 H 0.6247 0.5774 0.0465 0.267 Uiso 0.5 1 calc R U P L -1
H2E3 H 0.6342 0.4700 0.0623 0.267 Uiso 0.5 1 calc R U P L -1
N1F N 0.4530(10) 1.0218(11) 0.5270(7) 0.222(4) Uani 0.5 1 d D U P M -1
H1F1 H 0.4010 0.9818 0.5347 0.266 Uiso 0.5 1 calc R U P M -1
H1F2 H 0.4408 1.0618 0.5598 0.266 Uiso 0.5 1 calc R U P M -1
C1F C 0.5402(10) 0.9625(12) 0.5443(9) 0.202(6) Uani 0.5 1 d D U P M -1
H1F3 H 0.5223 0.9074 0.5718 0.303 Uiso 0.5 1 calc R U P M -1
H1F4 H 0.5794 0.9940 0.5669 0.303 Uiso 0.5 1 calc R U P M -1
H1F5 H 0.5763 0.9471 0.5053 0.303 Uiso 0.5 1 calc R U P M -1
C2F C 0.4371(13) 1.0802(12) 0.4657(7) 0.200(5) Uani 0.5 1 d D U P M -1
H2F1 H 0.4914 1.1155 0.4522 0.300 Uiso 0.5 1 calc R U P M -1
H2F2 H 0.3794 1.1209 0.4709 0.300 Uiso 0.5 1 calc R U P M -1
H2F3 H 0.4297 1.0432 0.4334 0.300 Uiso 0.5 1 calc R U P M -1
N1G N 0.6500(7) 0.3740(9) 0.2183(8) 0.074(2) Uani 0.25 1 d D U P N 2
H1G1 H 0.6750 0.3127 0.2368 0.089 Uiso 0.25 1 calc R U P N 2
H1G2 H 0.6514 0.3744 0.1717 0.089 Uiso 0.25 1 calc R U P N 2
C1G C 0.7212(8) 0.4334(10) 0.2265(10) 0.082(4) Uani 0.25 1 d D U P N 2
H1G3 H 0.6922 0.4785 0.2523 0.123 Uiso 0.25 1 calc R U P N 2
H1G4 H 0.7453 0.4635 0.1846 0.123 Uiso 0.25 1 calc R U P N 2
H1G5 H 0.7737 0.3978 0.2481 0.123 Uiso 0.25 1 calc R U P N 2
C2G C 0.5435(7) 0.3831(10) 0.2426(9) 0.062(3) Uani 0.25 1 d D U P N 2
H2G1 H 0.5375 0.3903 0.2877 0.093 Uiso 0.25 1 calc R U P N 2
H2G2 H 0.5146 0.3290 0.2379 0.093 Uiso 0.25 1 calc R U P N 2
H2G3 H 0.5111 0.4358 0.2176 0.093 Uiso 0.25 1 calc R U P N 2
N1H N 0.5673(10) 0.1322(7) 0.3015(7) 0.162(3) Uani 0.5 1 d D U P O -1
H1H1 H 0.5724 0.1550 0.2551 0.194 Uiso 0.5 1 calc R U P O -1
H1H2 H 0.6327 0.1281 0.3145 0.194 Uiso 0.5 1 calc R U P O -1
C1H C 0.5487(13) 0.0366(8) 0.3050(10) 0.163(5) Uani 0.5 1 d D U P O -1
H1H3 H 0.5101 0.0177 0.3447 0.244 Uiso 0.5 1 calc R U P O -1
H1H4 H 0.6091 -0.0012 0.3043 0.244 Uiso 0.5 1 calc R U P O -1
H1H5 H 0.5147 0.0305 0.2685 0.244 Uiso 0.5 1 calc R U P O -1
C2H C 0.5157(11) 0.2131(8) 0.3313(8) 0.132(4) Uani 0.5 1 d D U P O -1
H2H1 H 0.4471 0.2136 0.3297 0.199 Uiso 0.5 1 calc R U P O -1
H2H2 H 0.5372 0.2692 0.3072 0.199 Uiso 0.5 1 calc R U P O -1
H2H3 H 0.5304 0.2073 0.3758 0.199 Uiso 0.5 1 calc R U P O -1
N1I N 0.6219(10) 0.3607(8) 0.1696(7) 0.079(2) Uani 0.25 1 d D U P P 4
H1I1 H 0.5624 0.3977 0.1586 0.094 Uiso 0.25 1 calc R U P P 4
H1I2 H 0.6071 0.3256 0.2123 0.094 Uiso 0.25 1 calc R U P P 4
C1I C 0.6342(18) 0.2905(11) 0.1241(8) 0.097(4) Uani 0.25 1 d D U P P 4
H1I3 H 0.6458 0.3207 0.0800 0.146 Uiso 0.25 1 calc R U P P 4
H1I4 H 0.5764 0.2595 0.1280 0.146 Uiso 0.25 1 calc R U P P 4
H1I5 H 0.6881 0.2467 0.1352 0.146 Uiso 0.25 1 calc R U P P 4
C2I C 0.6868(12) 0.4274(11) 0.1814(12) 0.096(3) Uani 0.25 1 d D U P P 4
H2I1 H 0.7505 0.4133 0.1613 0.144 Uiso 0.25 1 calc R U P P 4
H2I2 H 0.6900 0.4241 0.2275 0.144 Uiso 0.25 1 calc R U P P 4
H2I3 H 0.6623 0.4882 0.1631 0.144 Uiso 0.25 1 calc R U P P 4
N1J N 0.5586(12) 0.7894(12) 0.0116(5) 0.198(4) Uani 0.5 1 d D U P Q 1
H1J1 H 0.5582 0.8549 -0.0030 0.238 Uiso 0.5 1 calc R U P Q 1
H1J2 H 0.4913 0.7775 0.0130 0.238 Uiso 0.5 1 calc R U P Q 1
C1J C 0.5685(12) 0.7852(13) 0.0780(6) 0.164(4) Uani 0.5 1 d D U P Q 1
H1J3 H 0.6322 0.7584 0.0877 0.246 Uiso 0.5 1 calc R U P Q 1
H1J4 H 0.5212 0.7483 0.1030 0.246 Uiso 0.5 1 calc R U P Q 1
H1J5 H 0.5588 0.8460 0.0889 0.246 Uiso 0.5 1 calc R U P Q 1
C2J C 0.5978(16) 0.7544(14) -0.0490(7) 0.212(5) Uani 0.5 1 d D U P Q 1
H2J1 H 0.5824 0.7995 -0.0859 0.318 Uiso 0.5 1 calc R U P Q 1
H2J2 H 0.5697 0.6989 -0.0513 0.318 Uiso 0.5 1 calc R U P Q 1
H2J3 H 0.6669 0.7420 -0.0490 0.318 Uiso 0.5 1 calc R U P Q 1
N1K N 0.9474(16) 0.4783(16) 0.1519(6) 0.132(3) Uani 0.25 1 d D U P R -3
H1K1 H 0.9902 0.5268 0.1469 0.159 Uiso 0.25 1 calc R U P R -3
H1K2 H 0.9883 0.4230 0.1663 0.159 Uiso 0.25 1 calc R U P R -3
C1K C 0.8947(17) 0.4920(18) 0.2134(8) 0.114(5) Uani 0.25 1 d D U P R -3
H1K3 H 0.9390 0.5031 0.2429 0.171 Uiso 0.25 1 calc R U P R -3
H1K4 H 0.8630 0.4381 0.2316 0.171 Uiso 0.25 1 calc R U P R -3
H1K5 H 0.8472 0.5437 0.2063 0.171 Uiso 0.25 1 calc R U P R -3
C2K C 0.945(2) 0.4693(18) 0.0852(7) 0.121(4) Uani 0.25 1 d D U P R -3
H2K1 H 0.9187 0.5262 0.0615 0.181 Uiso 0.25 1 calc R U P R -3
H2K2 H 0.9050 0.4216 0.0821 0.181 Uiso 0.25 1 calc R U P R -3
H2K3 H 1.0094 0.4539 0.0669 0.181 Uiso 0.25 1 calc R U P R -3
N1L N 0.2393(8) 0.5565(11) -0.1119(8) 0.212(4) Uani 0.5 1 d D U P S -3
H1L1 H 0.2716 0.4952 -0.1114 0.254 Uiso 0.5 1 calc R U P S -3
H1L2 H 0.2511 0.5877 -0.1561 0.254 Uiso 0.5 1 calc R U P S -3
C1L C 0.2998(13) 0.6006(13) -0.0737(9) 0.218(5) Uani 0.5 1 d D U P S -3
H1L3 H 0.3113 0.6607 -0.0964 0.327 Uiso 0.5 1 calc R U P S -3
H1L4 H 0.3605 0.5641 -0.0683 0.327 Uiso 0.5 1 calc R U P S -3
H1L5 H 0.2666 0.6055 -0.0317 0.327 Uiso 0.5 1 calc R U P S -3
C2L C 0.1339(9) 0.5422(11) -0.1062(10) 0.170(4) Uani 0.5 1 d D U P S -3
H2L1 H 0.1255 0.4793 -0.0888 0.255 Uiso 0.5 1 calc R U P S -3
H2L2 H 0.1097 0.5571 -0.1485 0.255 Uiso 0.5 1 calc R U P S -3
H2L3 H 0.0990 0.5812 -0.0778 0.255 Uiso 0.5 1 calc R U P S -3
N1N N 0.2289(13) 0.6017(17) -0.3066(6) 0.143(3) Uani 0.25 1 d D U P T 1
H1N1 H 0.1726 0.5719 -0.2860 0.171 Uiso 0.25 1 calc R U P T 1
H1N2 H 0.2107 0.6670 -0.3086 0.171 Uiso 0.25 1 calc R U P T 1
C1N C 0.2996(12) 0.580(2) -0.2581(6) 0.137(4) Uani 0.25 1 d D U P T 1
H1N3 H 0.3632 0.5890 -0.2789 0.206 Uiso 0.25 1 calc R U P T 1
H1N4 H 0.2975 0.5178 -0.2373 0.206 Uiso 0.25 1 calc R U P T 1
H1N5 H 0.2846 0.6203 -0.2260 0.206 Uiso 0.25 1 calc R U P T 1
C2N C 0.2339(18) 0.5872(19) -0.3730(6) 0.138(5) Uani 0.25 1 d D U P T 1
H2N1 H 0.1843 0.6269 -0.3951 0.207 Uiso 0.25 1 calc R U P T 1
H2N2 H 0.2243 0.5245 -0.3742 0.207 Uiso 0.25 1 calc R U P T 1
H2N3 H 0.2962 0.6005 -0.3941 0.207 Uiso 0.25 1 calc R U P T 1
N1M N 0.1482(10) 0.5430(13) -0.2550(10) 0.138(3) Uani 0.25 1 d D U P U -2
H1M1 H 0.1676 0.5023 -0.2867 0.166 Uiso 0.25 1 calc R U P U -2
H1M2 H 0.1104 0.5951 -0.2777 0.166 Uiso 0.25 1 calc R U P U -2
C1M C 0.0781(10) 0.4953(12) -0.2092(10) 0.100(4) Uani 0.25 1 d D U P U -2
H1M3 H 0.0832 0.5086 -0.1664 0.150 Uiso 0.25 1 calc R U P U -2
H1M4 H 0.0907 0.4304 -0.2091 0.150 Uiso 0.25 1 calc R U P U -2
H1M5 H 0.0140 0.5153 -0.2220 0.150 Uiso 0.25 1 calc R U P U -2
C2M C 0.2366(9) 0.5786(14) -0.2447(15) 0.142(4) Uani 0.25 1 d D U P U -2
H2M1 H 0.2385 0.5808 -0.1992 0.213 Uiso 0.25 1 calc R U P U -2
H2M2 H 0.2391 0.6394 -0.2690 0.213 Uiso 0.25 1 calc R U P U -2
H2M3 H 0.2911 0.5395 -0.2592 0.213 Uiso 0.25 1 calc R U P U -2
N1O N 0.5254(10) 0.6354(13) -0.0844(10) 0.167(4) Uani 0.25 1 d D U P V 3
H1O1 H 0.4991 0.6067 -0.0421 0.201 Uiso 0.25 1 calc R U P V 3
H1O2 H 0.5654 0.5870 -0.1028 0.201 Uiso 0.25 1 calc R U P V 3
C1O C 0.4427(10) 0.654(2) -0.1231(9) 0.180(6) Uani 0.25 1 d D U P V 3
H1O3 H 0.4144 0.5978 -0.1231 0.270 Uiso 0.25 1 calc R U P V 3
H1O4 H 0.4634 0.6793 -0.1670 0.270 Uiso 0.25 1 calc R U P V 3
H1O5 H 0.3957 0.6968 -0.1049 0.270 Uiso 0.25 1 calc R U P V 3
C2O C 0.5932(11) 0.6925(14) -0.0695(11) 0.183(5) Uani 0.25 1 d D U P V 3
H2O1 H 0.6520 0.6558 -0.0584 0.275 Uiso 0.25 1 calc R U P V 3
H2O2 H 0.5665 0.7222 -0.0334 0.275 Uiso 0.25 1 calc R U P V 3
H2O3 H 0.6069 0.7381 -0.1068 0.275 Uiso 0.25 1 calc R U P V 3
O1W O 0.4409(2) 0.35006(19) 0.32508(15) 0.0193(7) Uani 0.5 1 d D U P W 2
H1WA H 0.4136(10) 0.3130(7) 0.3094(6) 0.029 Uiso 0.5 1 d D U P X 2
H1WB H 0.428(3) 0.338(2) 0.3649(3) 0.029 Uiso 0.5 1 d D U P Y 2
O2W O 0.3699(4) 0.1548(3) 0.2850(2) 0.0578(14) Uani 0.5 1 d D U P Z 2
H2WA H 0.3943(10) 0.1867(8) 0.3065(6) 0.087 Uiso 0.5 1 d D U P A 2
H2WB H 0.3271(8) 0.1293(10) 0.3092(8) 0.087 Uiso 0.5 1 d D U P B 2
O3W O 0.8587(11) 0.6708(9) 0.2076(7) 0.080(3) Uani 0.25 1 d D U P C 1
H3WA H 0.9007 0.6335 0.2242 0.121 Uiso 0.25 1 d DR U P C 1
H3WB H 0.8083 0.6454 0.2124 0.121 Uiso 0.25 1 d DR U P C 1
O4W O 0.1099(4) 0.5669(3) 0.4365(3) 0.0798(18) Uani 0.5 1 d D U P D 2
H4WA H 0.0882(11) 0.5167(6) 0.4386(12) 0.120 Uiso 0.5 1 d D U P E 2
H4WB H 0.1398(10) 0.5620(17) 0.4695(4) 0.120 Uiso 0.5 1 d D U P F 2
O4W' O 0.1512(4) 0.6087(4) 0.4464(3) 0.095(2) Uani 0.5 1 d D U P G 1
H4WC H 0.1298(15) 0.6176(17) 0.4834(4) 0.142 Uiso 0.5 1 d D U P H 1
H4WD H 0.2029(7) 0.5763(11) 0.4511(14) 0.142 Uiso 0.5 1 d D U P I 1
O5W O 0.7789(5) 0.2178(7) 0.2135(3) 0.063(3) Uani 0.25 1 d D U P J 2
H5WA H 0.8100(10) 0.2250(18) 0.2435(4) 0.095 Uiso 0.25 1 d D U P K 2
H5WB H 0.8179(10) 0.217(4) 0.1813(5) 0.095 Uiso 0.25 1 d D U P L 2
O6W O 0.3151(8) 0.3398(6) 0.4359(3) 0.078(4) Uani 0.25 1 d D U P M 2
H6WA H 0.304(3) 0.3689(16) 0.4000(4) 0.117 Uiso 0.25 1 d D U P N 2
H6WB H 0.297(4) 0.3737(9) 0.4630(5) 0.117 Uiso 0.25 1 d D U P O 2
O7W O 0.3871(4) 0.1116(3) 0.2920(3) 0.0612(15) Uani 0.5 1 d D U P P 1
H7WA H 0.4295(8) 0.1307(9) 0.3097(7) 0.092 Uiso 0.5 1 d D U P Q 1
H7WB H 0.395(2) 0.0551(5) 0.301(2) 0.092 Uiso 0.5 1 d D U P R 1
O8W O 0.5207(5) 0.5430(9) 0.1691(4) 0.086(4) Uani 0.25 1 d D U P S 1
H8WA H 0.518(2) 0.527(4) 0.2090(4) 0.129 Uiso 0.25 1 d D U P T 1
H8WB H 0.5789(6) 0.545(5) 0.1575(10) 0.129 Uiso 0.25 1 d D U P U 1
O9W O 0.5228(7) 0.4280(8) 0.4239(4) 0.105(5) Uani 0.25 1 d D U P V 2
H9WA H 0.538(2) 0.4660(10) 0.3918(5) 0.158 Uiso 0.25 1 d D U P W 2
H9WB H 0.5670(8) 0.424(3) 0.4480(5) 0.158 Uiso 0.25 1 d D U P X 2
O10W O 0.9851(6) 0.4611(6) 0.0952(6) 0.131(4) Uani 0.25 1 d D U P Y 2
H10U H 0.9618(14) 0.5088(7) 0.1081(10) 0.197 Uiso 0.25 1 d D U P Z 2
H10V H 1.0361(7) 0.4451(17) 0.1124(9) 0.197 Uiso 0.25 1 d D U P A 2
O11W O 0.8126(3) 0.6677(3) 0.2177(3) 0.0600(14) Uani 0.5 1 d D U P B 2
H11U H 0.7557(6) 0.6880(12) 0.2235(8) 0.090 Uiso 0.5 1 d D U P C 2
H11V H 0.816(2) 0.6121(6) 0.231(2) 0.090 Uiso 0.5 1 d D U P D 2
O12W O 0.3738(11) 0.7687(5) 0.0909(5) 0.137(7) Uani 0.25 1 d D U P . .
H12U H 0.366(2) 0.7269(6) 0.0710(7) 0.206 Uiso 0.25 1 d D U P . .
H12V H 0.382(3) 0.8143(7) 0.0631(7) 0.206 Uiso 0.25 1 d D U P . .
O13W O 0.0437(7) 0.4322(7) -0.1671(3) 0.085(4) Uani 0.25 1 d D U P E 1
H13U H 0.0615(16) 0.427(2) -0.1301(4) 0.128 Uiso 0.25 1 d D U P F 1
H13V H 0.0827(12) 0.3994(10) -0.1873(6) 0.128 Uiso 0.25 1 d D U P G 1

loop_
_atom_site_aniso_label
_atom_site_aniso_U_11
_atom_site_aniso_U_22
_atom_site_aniso_U_33
_atom_site_aniso_U_23
_atom_site_aniso_U_13
_atom_site_aniso_U_12
Fe1 0.03186(18) 0.03388(18) 0.01980(16) -0.00451(14) 0.00228(14) -0.01284(15)
Fe2 0.02194(15) 0.01804(14) 0.01536(14) -0.00255(11) -0.00078(12) -0.00339(12)
Fe3 0.02362(16) 0.03254(18) 0.02144(16) -0.00273(14) 0.00171(13) -0.00784(14)
C3 0.0351(13) 0.0476(15) 0.0225(11) -0.0114(10) -0.0048(10) -0.0081(12)
S1 0.0826(12) 0.0417(9) 0.0285(8) -0.0067(7) -0.0189(8) -0.0059(9)
O1 0.112(4) 0.106(4) 0.061(3) -0.033(3) -0.009(3) 0.004(3)
O2 0.127(4) 0.052(3) 0.081(4) -0.022(3) -0.024(3) -0.023(3)
O3 0.061(3) 0.055(3) 0.036(2) -0.006(2) -0.014(2) -0.013(2)
C4 0.069(3) 0.049(3) 0.026(2) -0.007(2) -0.012(2) 0.007(3)
S1' 0.1131(14) 0.0627(9) 0.0274(7) -0.0255(6) -0.0128(8) -0.0071(9)
O1' 0.093(3) 0.057(2) 0.045(2) -0.0336(16) -0.001(2) -0.013(2)
O2' 0.066(2) 0.0316(17) 0.0372(19) -0.0080(14) -0.0063(17) -0.0155(16)
O3' 0.080(3) 0.063(2) 0.0275(18) -0.0018(17) -0.0178(17) -0.0314(19)
C4' 0.071(3) 0.050(2) 0.0190(18) -0.0128(18) -0.0080(19) 0.007(2)
S2 0.1056(18) 0.0661(13) 0.0620(14) -0.0030(12) 0.0030(13) 0.0398(13)
O4 0.118(4) 0.065(3) 0.073(4) -0.024(3) -0.010(3) 0.036(3)
O5 0.124(4) 0.084(4) 0.050(3) -0.005(3) -0.011(3) 0.052(3)
O6 0.142(4) 0.074(4) 0.090(4) 0.034(4) 0.020(4) 0.015(3)
S2' 0.1350(17) 0.0466(9) 0.0429(9) -0.0038(7) -0.0283(10) 0.0136(11)
O4' 0.187(5) 0.056(3) 0.082(3) -0.019(2) -0.035(3) 0.021(3)
O5' 0.130(3) 0.056(3) 0.047(2) 0.001(2) -0.028(2) 0.035(3)
O6' 0.148(4) 0.076(4) 0.081(4) 0.030(3) 0.008(3) -0.030(3)
C7 0.0555(17) 0.0194(11) 0.0303(13) -0.0037(10) 0.0064(13) 0.0028(12)
S3 0.0413(11) 0.0285(9) 0.0196(8) -0.0119(7) 0.0038(8) -0.0072(8)
O7 0.047(3) 0.037(3) 0.027(2) -0.014(2) 0.003(2) -0.014(2)
O8 0.038(3) 0.024(2) 0.021(2) -0.002(2) 0.005(2) -0.007(2)
O9 0.039(3) 0.032(3) 0.019(2) -0.009(2) 0.004(2) -0.004(2)
C8 0.054(3) 0.022(2) 0.027(2) -0.0059(19) 0.009(2) -0.007(2)
S3' 0.0535(6) 0.0223(4) 0.0200(4) -0.0024(3) 0.0038(4) -0.0082(4)
O7' 0.072(2) 0.0348(15) 0.0269(14) -0.0101(11) -0.0035(14) -0.0088(15)
O8' 0.0554(18) 0.0267(14) 0.0286(15) 0.0027(12) 0.0069(14) -0.0065(13)
O9' 0.0427(16) 0.0270(13) 0.0256(14) -0.0057(11) 0.0016(12) -0.0035(12)
C8' 0.059(2) 0.0162(13) 0.0234(15) -0.0092(12) 0.0107(15) -0.0049(14)
S4 0.0631(14) 0.0223(9) 0.0273(10) -0.0039(8) 0.0089(10) -0.0060(9)
O10 0.072(3) 0.038(3) 0.044(3) -0.017(2) 0.007(3) -0.019(3)
O11 0.068(3) 0.025(3) 0.040(3) -0.009(2) 0.019(3) -0.011(3)
O12 0.058(3) 0.023(3) 0.038(3) -0.012(2) 0.010(3) -0.003(3)
S4' 0.0630(7) 0.0228(4) 0.0367(5) -0.0117(4) 0.0168(5) -0.0136(4)
O10' 0.074(2) 0.0405(15) 0.063(2) -0.0274(14) 0.0172(17) -0.0269(15)
O11' 0.0602(19) 0.0305(14) 0.0408(16) -0.0125(12) 0.0171(15) -0.0152(13)
O12' 0.085(3) 0.0185(14) 0.054(2) -0.0010(14) 0.0190(19) 0.0005(16)
C11 0.0271(13) 0.0597(19) 0.0305(14) -0.0036(13) -0.0055(11) 0.0071(13)
S5 0.0335(6) 0.0530(7) 0.0190(5) 0.0004(5) -0.0056(5) -0.0158(5)
O13 0.0266(16) 0.0460(19) 0.0209(16) -0.0008(14) 0.0006(13) -0.0113(14)
O14 0.046(2) 0.046(2) 0.037(2) -0.0024(17) -0.0056(17) -0.0103(17)
O15 0.0445(19) 0.066(2) 0.0270(17) -0.0084(16) -0.0061(15) -0.0211(17)
C12 0.0271(17) 0.060(2) 0.0210(17) 0.0018(16) -0.0006(14) -0.0064(16)
S5' 0.0253(6) 0.0434(8) 0.0187(6) -0.0050(5) 0.0027(5) -0.0049(6)
O13' 0.0264(18) 0.038(2) 0.0244(19) -0.0057(16) 0.0020(15) -0.0013(16)
O14' 0.0290(19) 0.037(2) 0.030(2) 0.0005(17) -0.0040(16) -0.0011(17)
O15' 0.041(2) 0.051(2) 0.0281(19) -0.0089(17) -0.0082(16) -0.0063(18)
C12' 0.0250(18) 0.054(2) 0.0172(18) 0.0037(16) 0.0027(15) -0.0079(16)
S6 0.0260(6) 0.0674(9) 0.0268(6) -0.0091(6) -0.0043(5) 0.0069(6)
O16 0.0352(19) 0.073(3) 0.0313(19) 0.0035(19) -0.0029(16) 0.0075(19)
O17 0.0322(19) 0.067(2) 0.046(2) -0.0144(19) -0.0074(17) 0.0091(18)
O18 0.0320(18) 0.073(2) 0.049(2) -0.0178(19) -0.0162(16) 0.0044(18)
S6' 0.0247(7) 0.0761(12) 0.0312(8) 0.0035(8) -0.0054(6) 0.0007(8)
O16' 0.037(2) 0.070(3) 0.045(3) 0.014(2) -0.002(2) 0.003(2)
O17' 0.037(2) 0.065(3) 0.044(2) -0.002(2) -0.0088(19) 0.005(2)
O18' 0.038(2) 0.085(3) 0.041(2) -0.008(2) -0.0131(18) -0.004(2)
C15 0.0596(17) 0.0350(13) 0.0256(12) -0.0087(10) -0.0131(11) -0.0155(12)
S7 0.0633(8) 0.0422(6) 0.0433(6) 0.0001(5) -0.0029(6) -0.0062(6)
O19 0.097(3) 0.072(2) 0.086(3) -0.018(2) 0.050(2) -0.030(2)
O20 0.067(2) 0.081(3) 0.078(3) 0.024(2) -0.023(2) 0.007(2)
O21 0.109(3) 0.0576(19) 0.0488(18) -0.0288(15) -0.0271(18) 0.0363(19)
C16 0.0552(19) 0.0546(19) 0.0228(15) -0.0083(14) -0.0070(15) -0.0126(16)
S7' 0.0697(18) 0.0830(19) 0.0541(16) -0.0216(14) -0.0111(14) 0.0040(16)
O19' 0.073(5) 0.097(4) 0.075(5) -0.025(4) 0.028(4) -0.009(4)
O20' 0.087(4) 0.107(5) 0.092(5) -0.025(4) -0.022(4) 0.028(4)
O21' 0.091(5) 0.058(4) 0.046(4) -0.017(3) -0.005(3) 0.014(3)
C16' 0.058(3) 0.062(3) 0.030(2) -0.010(2) -0.009(2) -0.011(2)
S8 0.0589(7) 0.0905(9) 0.0282(5) -0.0138(6) -0.0145(5) -0.0182(6)
O22 0.060(2) 0.087(2) 0.0452(17) -0.0381(15) -0.0090(15) -0.0052(17)
O23 0.117(3) 0.121(3) 0.044(2) 0.008(2) -0.025(2) -0.027(3)
O24 0.0467(17) 0.115(3) 0.067(2) -0.029(2) -0.0141(16) -0.0245(18)
S8' 0.0568(15) 0.0840(17) 0.0309(12) -0.0143(12) -0.0090(11) -0.0143(13)
O22' 0.062(3) 0.094(4) 0.033(3) -0.024(3) 0.009(3) -0.022(3)
O23' 0.074(4) 0.109(4) 0.051(4) -0.005(3) -0.036(3) -0.024(3)
O24' 0.042(3) 0.075(3) 0.036(3) -0.025(3) -0.008(2) -0.016(3)
C19 0.0637(19) 0.0245(12) 0.0395(16) -0.0110(11) 0.0068(14) -0.0072(13)
S9 0.061(3) 0.041(2) 0.074(3) -0.010(2) 0.016(2) -0.002(2)
O25 0.071(5) 0.038(6) 0.073(7) -0.012(5) 0.010(5) -0.006(4)
O26 0.065(6) 0.054(6) 0.081(5) -0.013(4) 0.027(5) 0.000(5)
O27 0.072(6) 0.041(5) 0.083(6) -0.010(4) 0.010(5) 0.002(5)
C20 0.060(3) 0.039(3) 0.069(3) -0.006(2) 0.003(3) -0.002(2)
S9' 0.0566(6) 0.0251(4) 0.0741(7) -0.0087(4) 0.0150(5) -0.0024(4)
O25' 0.0718(16) 0.0229(10) 0.0636(16) -0.0157(10) 0.0185(13) -0.0125(11)
O26' 0.0717(18) 0.0491(16) 0.108(2) -0.0196(16) 0.0426(17) -0.0095(14)
O27' 0.094(2) 0.0377(15) 0.113(3) -0.0105(17) -0.018(2) 0.0143(16)
C20' 0.0514(17) 0.0248(13) 0.0548(18) -0.0058(12) 0.0115(15) -0.0082(12)
S10 0.066(3) 0.043(3) 0.076(3) -0.004(2) -0.009(3) 0.001(2)
O28 0.069(7) 0.044(5) 0.077(5) 0.003(5) -0.002(6) -0.008(5)
O29 0.064(6) 0.046(5) 0.072(4) -0.007(4) -0.009(5) -0.005(5)
O30 0.065(5) 0.050(6) 0.089(7) -0.002(5) -0.011(5) 0.006(4)
S10' 0.0570(6) 0.0346(5) 0.0839(8) 0.0000(5) -0.0158(5) -0.0070(4)
O28' 0.0681(17) 0.0452(14) 0.089(2) 0.0009(15) 0.0095(17) -0.0255(13)
O29' 0.0809(18) 0.0386(13) 0.0584(16) -0.0010(12) -0.0227(14) -0.0128(13)
O30' 0.077(2) 0.0557(19) 0.146(3) -0.005(2) -0.038(2) 0.0060(17)
C21 0.0351(14) 0.0317(13) 0.0338(14) 0.0007(11) -0.0062(11) 0.0024(11)
S11 0.0442(8) 0.0616(10) 0.0706(12) 0.0075(9) -0.0027(8) -0.0183(7)
O31 0.041(2) 0.105(4) 0.083(3) -0.011(3) -0.001(2) -0.024(2)
O32 0.032(2) 0.105(4) 0.060(3) 0.026(3) 0.007(2) -0.020(2)
O33 0.072(3) 0.056(3) 0.147(6) 0.001(3) -0.020(3) -0.011(3)
C23 0.033(2) 0.040(2) 0.058(2) 0.001(2) -0.0110(19) 0.0091(18)
C24 0.041(2) 0.055(2) 0.056(2) 0.006(2) -0.0075(19) -0.0065(19)
N16 0.0302(18) 0.0366(19) 0.044(2) -0.0007(17) -0.0058(16) 0.0093(16)
C22 0.0304(19) 0.040(2) 0.039(2) -0.0036(18) -0.0026(18) 0.0035(18)
N18 0.0218(17) 0.039(2) 0.0259(18) -0.0048(16) 0.0017(15) 0.0009(16)
S11' 0.0562(12) 0.1074(18) 0.0882(17) 0.0193(15) -0.0072(12) -0.0104(13)
O31' 0.103(4) 0.148(4) 0.105(5) 0.013(4) -0.001(4) -0.055(3)
O32' 0.120(5) 0.134(6) 0.065(4) 0.005(4) -0.013(3) 0.003(4)
O33' 0.069(4) 0.174(5) 0.120(5) -0.047(4) 0.011(4) 0.014(4)
C23' 0.043(2) 0.059(2) 0.062(3) 0.006(2) -0.015(2) 0.006(2)
C24' 0.051(2) 0.066(3) 0.076(2) 0.011(2) -0.009(2) 0.002(2)
N16' 0.035(2) 0.049(2) 0.048(2) 0.002(2) -0.0071(19) 0.0104(19)
C22' 0.029(2) 0.045(2) 0.045(2) -0.002(2) -0.0038(19) 0.001(2)
N18' 0.0254(19) 0.040(2) 0.033(2) -0.0022(19) -0.0019(17) -0.0011(18)
S12 0.0555(10) 0.0777(13) 0.0815(12) 0.0223(10) -0.0303(9) -0.0027(9)
O34 0.070(3) 0.106(3) 0.101(4) 0.064(3) -0.032(3) -0.010(3)
O35 0.049(3) 0.116(4) 0.131(4) 0.014(4) -0.011(3) 0.009(3)
O36 0.122(4) 0.130(5) 0.112(4) 0.022(3) -0.075(3) -0.021(3)
S12' 0.0622(13) 0.0899(16) 0.0899(16) 0.0286(13) -0.0090(12) 0.0085(12)
O34' 0.086(4) 0.116(5) 0.109(4) 0.046(4) -0.004(3) -0.008(4)
O35' 0.043(3) 0.137(4) 0.102(4) 0.027(4) -0.002(3) 0.006(3)
O36' 0.096(4) 0.105(4) 0.138(5) 0.029(3) -0.024(4) 0.044(3)
O37 0.0671(14) 0.0417(11) 0.0330(11) 0.0058(9) -0.0043(10) -0.0228(10)
O38 0.0479(12) 0.0671(14) 0.0590(14) -0.0165(11) -0.0020(11) -0.0310(10)
O39 0.0569(14) 0.0834(18) 0.0260(11) -0.0055(12) 0.0049(10) 0.0110(14)
O40 0.0308(10) 0.0981(17) 0.0473(12) -0.0355(11) 0.0104(9) -0.0178(11)
O41 0.0708(15) 0.0451(12) 0.0272(10) -0.0004(9) -0.0049(10) -0.0141(11)
O42 0.0325(10) 0.0619(12) 0.0433(12) -0.0171(10) 0.0075(9) -0.0212(9)
N1 0.0291(10) 0.0351(11) 0.0188(9) -0.0087(8) 0.0003(8) -0.0048(9)
N2 0.0242(9) 0.0243(9) 0.0170(9) -0.0019(7) 0.0003(7) -0.0037(8)
N3 0.0262(10) 0.0272(10) 0.0213(9) -0.0017(8) 0.0014(8) -0.0062(8)
N4 0.0449(12) 0.0175(9) 0.0191(9) -0.0013(8) -0.0005(9) -0.0013(9)
N5 0.0289(10) 0.0233(9) 0.0183(9) -0.0006(7) -0.0004(8) -0.0085(8)
N6 0.0256(9) 0.0216(9) 0.0150(8) -0.0006(7) -0.0015(7) -0.0047(8)
N7 0.0220(10) 0.0488(13) 0.0215(10) -0.0063(9) -0.0012(8) 0.0012(9)
N8 0.0255(10) 0.0296(10) 0.0163(9) -0.0064(7) 0.0010(7) -0.0059(8)
N9 0.0252(10) 0.0427(12) 0.0168(9) -0.0045(8) 0.0007(8) -0.0094(9)
N10 0.0450(12) 0.0251(9) 0.0202(9) -0.0052(8) -0.0043(9) -0.0087(9)
N11 0.0323(10) 0.0282(10) 0.0180(9) -0.0025(8) 0.0027(8) -0.0104(8)
N12 0.0282(10) 0.0196(9) 0.0179(9) -0.0009(7) -0.0010(8) -0.0048(8)
N13 0.0453(13) 0.0237(10) 0.0323(11) -0.0085(9) 0.0033(10) -0.0096(9)
N14 0.0303(10) 0.0200(9) 0.0210(9) -0.0032(7) 0.0014(8) -0.0077(8)
N15 0.0364(11) 0.0236(9) 0.0248(10) -0.0024(8) 0.0013(9) -0.0120(8)
N17 0.0249(10) 0.0240(9) 0.0248(10) -0.0024(8) -0.0026(8) -0.0022(8)
C1 0.0290(12) 0.0299(12) 0.0188(10) -0.0075(9) 0.0008(9) -0.0038(10)
C2 0.0302(12) 0.0320(12) 0.0219(11) -0.0035(10) 0.0038(10) -0.0058(10)
C5 0.0304(12) 0.0194(10) 0.0200(10) -0.0005(8) -0.0004(9) -0.0008(9)
C6 0.0443(14) 0.0228(11) 0.0189(11) -0.0020(9) 0.0004(10) -0.0090(10)
C9 0.0231(11) 0.0356(12) 0.0205(11) -0.0058(9) -0.0022(9) -0.0026(10)
C10 0.0247(12) 0.0578(17) 0.0181(11) -0.0054(11) 0.0008(9) -0.0067(12)
C13 0.0427(14) 0.0301(12) 0.0208(11) -0.0051(9) -0.0007(10) -0.0116(11)
C14 0.0355(12) 0.0207(10) 0.0205(11) -0.0005(9) -0.0042(9) -0.0065(9)
C17 0.0372(13) 0.0211(11) 0.0293(12) -0.0047(9) 0.0008(11) -0.0035(10)
C18 0.0446(15) 0.0276(12) 0.0324(14) -0.0034(10) 0.0011(12) -0.0144(11)
N1A 0.040(2) 0.031(2) 0.053(3) 0.002(2) -0.017(2) 0.0050(19)
C1A 0.083(4) 0.091(5) 0.076(5) -0.003(4) -0.012(4) -0.011(4)
C2A 0.089(4) 0.096(6) 0.119(6) 0.006(5) -0.043(4) -0.014(4)
N1B 0.150(5) 0.113(5) 0.124(5) 0.000(4) -0.027(4) -0.030(4)
C1B 0.162(8) 0.108(7) 0.132(5) -0.011(5) -0.042(6) -0.045(6)
C2B 0.149(8) 0.139(8) 0.119(6) -0.006(5) -0.023(6) -0.026(6)
N1C 0.073(4) 0.068(4) 0.084(4) -0.001(4) -0.005(4) -0.010(3)
C1C 0.057(5) 0.070(6) 0.058(6) 0.010(5) -0.021(4) 0.003(5)
C2C 0.073(5) 0.045(5) 0.066(6) 0.021(5) -0.016(5) -0.009(4)
N1C' 0.066(4) 0.055(4) 0.071(4) -0.005(3) -0.008(4) -0.010(3)
C1C' 0.045(5) 0.037(5) 0.074(5) 0.018(4) -0.012(5) 0.004(4)
C2C' 0.062(5) 0.053(5) 0.067(4) -0.012(5) 0.000(5) -0.003(5)
N1D 0.063(3) 0.078(3) 0.077(3) -0.016(3) -0.001(3) 0.009(3)
C1D 0.096(4) 0.118(7) 0.113(7) 0.021(6) 0.008(5) 0.003(5)
C2D 0.121(5) 0.101(6) 0.129(6) -0.030(5) -0.006(4) -0.012(5)
N1E 0.159(5) 0.155(6) 0.159(6) 0.000(5) 0.007(4) -0.006(5)
C1E 0.099(5) 0.093(6) 0.110(6) -0.035(5) 0.048(4) -0.016(5)
C2E 0.158(7) 0.176(10) 0.191(8) -0.003(8) -0.002(5) -0.025(8)
N1F 0.217(6) 0.231(7) 0.210(6) -0.030(5) -0.015(5) 0.001(5)
C1F 0.201(8) 0.209(10) 0.196(10) -0.025(8) -0.027(7) -0.023(6)
C2F 0.196(9) 0.213(10) 0.184(8) -0.042(6) 0.006(7) 0.012(8)
N1G 0.057(3) 0.072(4) 0.086(4) -0.008(3) 0.011(3) -0.001(3)
C1G 0.072(5) 0.082(7) 0.095(8) -0.016(6) -0.029(6) 0.005(5)
C2G 0.052(4) 0.051(5) 0.077(6) -0.014(5) 0.018(5) 0.008(5)
N1H 0.153(6) 0.173(5) 0.156(6) -0.027(5) -0.009(5) -0.004(5)
C1H 0.154(9) 0.168(5) 0.156(9) -0.037(7) 0.024(8) 0.010(7)
C2H 0.134(8) 0.117(5) 0.143(8) 0.003(5) -0.015(7) -0.031(6)
N1I 0.072(4) 0.073(3) 0.084(4) -0.011(3) 0.014(3) 0.000(3)
C1I 0.097(8) 0.089(6) 0.104(7) -0.021(4) 0.005(7) -0.005(6)
C2I 0.097(6) 0.090(6) 0.101(7) -0.019(5) -0.002(6) -0.003(5)
N1J 0.191(6) 0.199(6) 0.203(5) -0.027(5) -0.015(5) -0.020(5)
C1J 0.146(8) 0.152(9) 0.193(5) 0.009(7) -0.021(8) -0.054(7)
C2J 0.209(8) 0.214(8) 0.205(5) -0.022(6) -0.005(7) -0.013(8)
N1K 0.139(5) 0.131(5) 0.133(4) -0.029(4) -0.022(4) -0.011(5)
C1K 0.116(10) 0.108(10) 0.123(6) -0.028(7) -0.035(7) -0.003(8)
C2K 0.131(8) 0.109(8) 0.132(5) -0.041(6) -0.032(7) -0.008(8)
N1L 0.220(5) 0.202(6) 0.216(6) -0.046(5) -0.022(5) -0.007(5)
C1L 0.213(7) 0.218(9) 0.225(9) -0.039(7) -0.030(6) -0.009(6)
C2L 0.223(6) 0.130(8) 0.168(9) -0.068(7) -0.005(7) -0.007(6)
N1N 0.141(5) 0.137(5) 0.145(4) -0.019(4) -0.009(4) 0.005(4)
C1N 0.128(7) 0.144(9) 0.135(6) -0.021(8) 0.002(5) -0.001(8)
C2N 0.132(10) 0.133(10) 0.140(5) -0.009(7) -0.013(7) 0.011(9)
N1M 0.137(4) 0.134(5) 0.140(5) -0.019(4) -0.010(4) 0.001(4)
C1M 0.117(6) 0.088(7) 0.099(8) -0.034(6) -0.023(6) 0.018(5)
C2M 0.139(5) 0.140(7) 0.144(8) -0.023(7) -0.005(6) -0.005(5)
N1O 0.164(6) 0.170(6) 0.165(7) -0.032(5) -0.003(5) -0.008(5)
C1O 0.179(7) 0.180(11) 0.174(10) -0.022(9) -0.015(5) 0.002(8)
C2O 0.188(7) 0.183(8) 0.180(9) -0.045(7) -0.007(6) -0.012(5)
O1W 0.0128(12) 0.0095(12) 0.0358(16) 0.0045(12) -0.0156(12) -0.0017(10)
O2W 0.068(3) 0.055(3) 0.055(3) -0.020(2) 0.006(2) -0.017(2)
O3W 0.099(6) 0.074(5) 0.071(5) -0.008(5) -0.013(5) -0.017(5)
O4W 0.092(4) 0.056(3) 0.100(4) -0.029(3) -0.023(3) -0.007(3)
O4W' 0.101(4) 0.082(3) 0.110(4) -0.035(3) -0.005(3) -0.024(3)
O5W 0.071(6) 0.061(5) 0.049(5) -0.009(4) 0.032(4) 0.000(5)
O6W 0.053(5) 0.095(7) 0.082(7) 0.008(6) -0.008(5) -0.019(5)
O7W 0.065(3) 0.064(3) 0.058(3) -0.020(2) -0.002(2) -0.009(2)
O8W 0.068(6) 0.076(7) 0.108(8) -0.015(6) 0.050(6) -0.029(5)
O9W 0.112(8) 0.095(8) 0.101(8) -0.013(7) 0.002(7) 0.011(7)
O10W 0.148(6) 0.117(6) 0.136(6) -0.037(5) -0.021(6) -0.012(6)
O11W 0.077(3) 0.060(3) 0.051(3) -0.010(2) -0.010(2) -0.032(2)
O12W 0.104(10) 0.119(11) 0.183(13) 0.020(10) -0.042(9) -0.025(8)
O13W 0.095(7) 0.081(7) 0.081(7) -0.023(6) -0.012(6) 0.010(6)

loop_
_atom_type_symbol
_atom_type_description
_atom_type_scat_dispersion_real
_atom_type_scat_dispersion_imag
_atom_type_scat_source
C C 0.0033 0.0016 'International Tables Vol C Tables 4.2.6.8 and 6.1.1.4'
H H 0.0000 0.0000 'International Tables Vol C Tables 4.2.6.8 and 6.1.1.4'
N N 0.0061 0.0033 'International Tables Vol C Tables 4.2.6.8 and 6.1.1.4'
O O 0.0106 0.0060 'International Tables Vol C Tables 4.2.6.8 and 6.1.1.4'
S S 0.1246 0.1234 'International Tables Vol C Tables 4.2.6.8 and 6.1.1.4'
Fe Fe 0.3463 0.8444 'International Tables Vol C Tables 4.2.6.8 and 6.1.1.4'

loop_
_geom_angle_atom_site_label_1
_geom_angle_atom_site_label_2
_geom_angle_atom_site_label_3
_geom_angle
O38 Fe1 O37 90.95(10)
O38 Fe1 O39 92.97(11)
O37 Fe1 O39 90.73(9)
O38 Fe1 N9 91.57(10)
O37 Fe1 N9 176.68(9)
O39 Fe1 N9 86.99(9)
O38 Fe1 N11 175.76(9)
O37 Fe1 N11 89.62(9)
O39 Fe1 N11 91.22(10)
N9 Fe1 N11 88.02(8)
O38 Fe1 N15 89.76(9)
O37 Fe1 N15 94.62(9)
O39 Fe1 N15 173.96(9)
N9 Fe1 N15 87.55(8)
N11 Fe1 N15 86.01(8)
N8 Fe2 N12 91.66(8)
N8 Fe2 N2 88.03(8)
N12 Fe2 N2 179.63(9)
N8 Fe2 N6 88.40(9)
N12 Fe2 N6 87.92(8)
N2 Fe2 N6 91.87(8)
N8 Fe2 N17 179.63(9)
N12 Fe2 N17 87.99(9)
N2 Fe2 N17 92.33(9)
N6 Fe2 N17 91.70(8)
N8 Fe2 N14 91.53(9)
N12 Fe2 N14 92.69(8)
N2 Fe2 N14 87.52(9)
N6 Fe2 N14 179.39(8)
N17 Fe2 N14 88.38(9)
O42 Fe3 O40 89.56(9)
O42 Fe3 O41 92.51(9)
O40 Fe3 O41 90.20(10)
O42 Fe3 N5 90.44(8)
O40 Fe3 N5 178.44(9)
O41 Fe3 N5 88.24(8)
O42 Fe3 N3 176.66(9)
O40 Fe3 N3 90.30(9)
O41 Fe3 N3 90.83(9)
N5 Fe3 N3 89.79(8)
O42 Fe3 N18' 87.66(15)
O40 Fe3 N18' 98.89(15)
O41 Fe3 N18' 170.91(15)
N5 Fe3 N18' 82.67(14)
N3 Fe3 N18' 89.07(15)
O42 Fe3 N18 95.45(14)
O40 Fe3 N18 91.49(13)
O41 Fe3 N18 171.87(14)
N5 Fe3 N18 90.06(12)
N3 Fe3 N18 81.21(14)
N1 C3 C4' 110.0(3)
N1 C3 C4 116.0(3)
O2 S1 O3 138.3(4)
O2 S1 O1 109.2(4)
O3 S1 O1 104.5(4)
O2 S1 C4 99.2(4)
O3 S1 C4 103.1(3)
O1 S1 C4 92.7(4)
C3 C4 S2 115.0(3)
C3 C4 S1 109.0(4)
S2 C4 S1 122.0(3)
O1' S1' O3' 117.8(3)
O1' S1' O2' 105.2(3)
O3' S1' O2' 100.4(3)
O1' S1' C4' 117.3(3)
O3' S1' C4' 107.4(3)
O2' S1' C4' 106.8(2)
C3 C4' S1' 106.0(3)
C3 C4' S2' 106.4(3)
S1' C4' S2' 109.2(3)
O4 S2 O5 113.7(4)
O4 S2 O6 114.8(5)
O5 S2 O6 115.5(5)
O4 S2 C4 105.7(3)
O5 S2 C4 107.6(4)
O6 S2 C4 97.3(4)
O4' S2' O5' 113.9(4)
O4' S2' O6' 114.6(5)
O5' S2' O6' 108.8(4)
O4' S2' C4' 108.0(3)
O5' S2' C4' 102.6(3)
O6' S2' C4' 108.0(3)
N4 C7 C8 118.2(4)
N4 C7 C8' 109.9(3)
O9 S3 O8 113.1(4)
O9 S3 O7 114.1(4)
O8 S3 O7 112.9(4)
O9 S3 C8 103.5(4)
O8 S3 C8 109.8(4)
O7 S3 C8 102.3(3)
C7 C8 S4 126.0(5)
C7 C8 S3 105.0(4)
S4 C8 S3 109.5(4)
O8' S3' O9' 112.4(2)
O8' S3' O7' 114.1(2)
O9' S3' O7' 112.4(2)
O8' S3' C8' 105.3(2)
O9' S3' C8' 104.55(18)
O7' S3' C8' 107.21(19)
C7 C8' S3' 115.6(2)
C7 C8' S4' 100.6(2)
S3' C8' S4' 114.9(2)
O11 S4 O10 114.5(4)
O11 S4 O12 114.3(4)
O10 S4 O12 111.3(4)
O11 S4 C8 103.3(4)
O10 S4 C8 115.2(4)
O12 S4 C8 96.8(4)
O10' S4' O11' 113.1(2)
O10' S4' O12' 113.7(2)
O11' S4' O12' 112.7(2)
O10' S4' C8' 103.5(2)
O11' S4' C8' 107.60(19)
O12' S4' C8' 105.3(2)
N7 C11 C12 110.5(3)
N7 C11 C12' 115.3(3)
O14 S5 O13 113.9(3)
O14 S5 O15 113.6(3)
O13 S5 O15 114.6(2)
O14 S5 C12 96.2(2)
O13 S5 C12 111.6(3)
O15 S5 C12 105.1(2)
C11 C12 S5 108.0(3)
C11 C12 S6 111.6(3)
S5 C12 S6 103.1(2)
O13' S5' O14' 111.5(3)
O13' S5' O15' 113.7(3)
O14' S5' O15' 111.5(3)
O13' S5' C12' 99.9(3)
O14' S5' C12' 112.7(2)
O15' S5' C12' 107.0(3)
C11 C12' S6' 104.0(3)
C11 C12' S5' 114.8(3)
S6' C12' S5' 123.0(3)
O18 S6 O16 112.6(3)
O18 S6 O17 112.5(3)
O16 S6 O17 113.8(3)
O18 S6 C12 107.7(3)
O16 S6 C12 109.3(2)
O17 S6 C12 100.0(2)
O16' S6' O18' 114.1(3)
O16' S6' O17' 110.6(3)
O18' S6' O17' 113.0(3)
O16' S6' C12' 105.1(3)
O18' S6' C12' 104.4(3)
O17' S6' C12' 109.1(3)
N10 C15 C16 111.2(3)
N10 C15 C16' 114.8(3)
O20 S7 O21 111.8(3)
O20 S7 O19 112.3(3)
O21 S7 O19 112.5(3)
O20 S7 C16 107.5(2)
O21 S7 C16 106.7(2)
O19 S7 C16 105.5(2)
C15 C16 S7 114.5(3)
C15 C16 S8 108.0(3)
S7 C16 S8 115.2(2)
O19' S7' O20' 117.3(6)
O19' S7' O21' 116.0(5)
O20' S7' O21' 112.1(6)
O19' S7' C16' 105.5(5)
O20' S7' C16' 105.4(5)
O21' S7' C16' 97.5(5)
C15 C16' S7' 105.9(4)
C15 C16' S8' 110.4(4)
S7' C16' S8' 111.0(4)
O24 S8 O23 113.5(3)
O24 S8 O22 115.2(3)
O23 S8 O22 109.1(3)
O24 S8 C16 107.1(2)
O23 S8 C16 104.7(3)
O22 S8 C16 106.5(2)
O24' S8' O22' 119.3(5)
O24' S8' O23' 114.9(5)
O22' S8' O23' 108.2(5)
O24' S8' C16' 106.1(4)
O22' S8' C16' 97.9(4)
O23' S8' C16' 108.5(5)
N13 C19 C20' 111.6(3)
N13 C19 C20 119.1(4)
O27 S9 O25 113.1(8)
O27 S9 O26 115.5(8)
O25 S9 O26 114.0(8)
O27 S9 C20 99.3(7)
O25 S9 C20 122.3(7)
O26 S9 C20 90.4(8)
C19 C20 S10 114.4(4)
C19 C20 S9 93.3(4)
S10 C20 S9 138.9(6)
O25' S9' O26' 113.7(2)
O25' S9' O27' 111.70(19)
O26' S9' O27' 114.1(2)
O25' S9' C20' 103.08(16)
O26' S9' C20' 106.92(18)
O27' S9' C20' 106.4(2)
C19 C20' S10' 111.8(2)
C19 C20' S9' 108.6(2)
S10' C20' S9' 112.70(19)
O28 S10 O30 116.0(9)
O28 S10 O29 114.6(7)
O30 S10 O29 113.6(9)
O28 S10 C20 102.6(9)
O30 S10 C20 102.9(7)
O29 S10 C20 105.0(8)
O30' S10' O28' 115.2(2)
O30' S10' O29' 111.3(2)
O28' S10' O29' 112.24(18)
O30' S10' C20' 106.9(2)
O28' S10' C20' 106.2(2)
O29' S10' C20' 104.15(18)
N17 C21 N16 110.8(3)
N17 C21 N16' 107.9(3)
O32 S11 O33 115.5(4)
O32 S11 O31 113.2(3)
O33 S11 O31 110.2(4)
O32 S11 C24 106.6(3)
O33 S11 C24 101.1(3)
O31 S11 C24 109.4(3)
N16 C23 C24 110.9(5)
C23 C24 S11 111.8(4)
C23 C24 S12 108.1(4)
S11 C24 S12 112.9(3)
C21 N16 C22 104.1(4)
C21 N16 C23 125.1(4)
C22 N16 C23 130.8(4)
N18 C22 N16 112.4(4)
C22 N18 N17 105.0(4)
C22 N18 Fe3 131.5(3)
N17 N18 Fe3 122.5(2)
O31' S11' O32' 111.8(5)
O31' S11' O33' 116.9(5)
O32' S11' O33' 108.8(5)
O31' S11' C24' 106.4(5)
O32' S11' C24' 103.3(4)
O33' S11' C24' 108.8(4)
N16' C23' C24' 117.5(6)
C23' C24' S11' 112.2(5)
C23' C24' S12' 109.4(5)
S11' C24' S12' 112.9(3)
C22' N16' C21 107.6(4)
C22' N16' C23' 124.6(5)
C21 N16' C23' 127.7(5)
N18' C22' N16' 108.5(5)
C22' N18' N17 107.8(4)
C22' N18' Fe3 128.4(4)
N17 N18' Fe3 123.4(3)
O34 S12 O35 114.2(4)
O34 S12 O36 111.7(4)
O35 S12 O36 112.2(4)
O34 S12 C24 105.5(3)
O35 S12 C24 107.0(4)
O36 S12 C24 105.5(4)
O36' S12' O34' 111.7(5)
O36' S12' O35' 114.7(4)
O34' S12' O35' 113.8(5)
O36' S12' C24' 107.2(4)
O34' S12' C24' 98.5(4)
O35' S12' C24' 109.6(4)
C2 N1 C1 105.6(2)
C2 N1 C3 127.0(2)
C1 N1 C3 127.4(2)
C1 N2 N3 107.1(2)
C1 N2 Fe2 127.20(17)
N3 N2 Fe2 125.73(16)
C2 N3 N2 107.2(2)
C2 N3 Fe3 127.52(18)
N2 N3 Fe3 124.95(16)
C6 N4 C5 106.2(2)
C6 N4 C7 126.8(2)
C5 N4 C7 126.5(2)
C6 N5 N6 106.5(2)
C6 N5 Fe3 128.49(17)
N6 N5 Fe3 124.86(15)
C5 N6 N5 108.02(19)
C5 N6 Fe2 125.69(17)
N5 N6 Fe2 126.26(15)
C10 N7 C9 106.3(2)
C10 N7 C11 126.7(2)
C9 N7 C11 126.5(2)
C9 N8 N9 107.1(2)
C9 N8 Fe2 126.94(17)
N9 N8 Fe2 125.94(16)
C10 N9 N8 106.8(2)
C10 N9 Fe1 127.81(18)
N8 N9 Fe1 125.33(16)
C13 N10 C14 105.9(2)
C13 N10 C15 126.8(2)
C14 N10 C15 127.4(2)
C13 N11 N12 107.5(2)
C13 N11 Fe1 127.23(18)
N12 N11 Fe1 125.13(16)
C14 N12 N11 106.7(2)
C14 N12 Fe2 127.14(17)
N11 N12 Fe2 126.14(16)
C17 N13 C18 105.8(2)
C17 N13 C19 126.8(2)
C18 N13 C19 127.2(2)
C17 N14 N15 107.3(2)
C17 N14 Fe2 125.19(17)
N15 N14 Fe2 127.49(16)
C18 N15 N14 106.9(2)
C18 N15 Fe1 129.95(19)
N14 N15 Fe1 122.80(15)
C21 N17 N18 107.7(2)
C21 N17 N18' 107.7(3)
C21 N17 Fe2 125.65(18)
N18 N17 Fe2 126.0(2)
N18' N17 Fe2 125.9(2)
N2 C1 N1 109.7(2)
N3 C2 N1 110.4(2)
N6 C5 N4 109.1(2)
N5 C6 N4 110.2(2)
N8 C9 N7 109.9(2)
N9 C10 N7 109.9(2)
N11 C13 N10 109.9(2)
N12 C14 N10 110.0(2)
N14 C17 N13 109.7(2)
N15 C18 N13 110.1(2)
C2A N1A C1A 121.2(7)
C1B N1B C2B 118.8(10)
C2C N1C C1C 118.7(11)
C1C' N1C' C2C' 120.0(11)
C1D N1D C2D 113.2(8)
C2E N1E C1E 132.8(14)
C2F N1F C1F 127.4(14)
C1G N1G C2G 126.2(12)
C1H N1H C2H 134.2(13)
C2I N1I C1I 131.5(15)
C1J N1J C2J 145.7(17)
C2K N1K C1K 148(2)
C1L N1L C2L 133.5(15)
C2N N1N C1N 131.7(17)
C2M N1M C1M 130.9(18)
C2O N1O C1O 132.6(18)

loop_
_geom_bond_atom_site_label_1
_geom_bond_atom_site_label_2
_geom_bond_distance
Fe1 O38 2.086(2)
Fe1 O37 2.115(2)
Fe1 O39 2.133(2)
Fe1 N9 2.149(2)
Fe1 N11 2.156(2)
Fe1 N15 2.172(2)
Fe2 N8 1.982(2)
Fe2 N12 1.985(2)
Fe2 N2 1.985(2)
Fe2 N6 1.993(2)
Fe2 N17 1.999(2)
Fe2 N14 2.006(2)
Fe3 O42 2.103(2)
Fe3 O40 2.118(2)
Fe3 O41 2.120(2)
Fe3 N5 2.145(2)
Fe3 N3 2.148(2)
Fe3 N18' 2.157(5)
Fe3 N18 2.181(4)
C3 N1 1.458(4)
C3 C4' 1.527(5)
C3 C4 1.531(6)
S1 O2 1.338(5)
S1 O3 1.390(5)
S1 O1 1.559(6)
S1 C4 1.818(6)
C4 S2 1.812(5)
S1' O1' 1.356(4)
S1' O3' 1.459(4)
S1' O2' 1.659(4)
S1' C4' 1.817(5)
C4' S2' 1.819(5)
S2 O4 1.439(6)
S2 O5 1.447(6)
S2 O6 1.453(6)
S2' O4' 1.416(5)
S2' O5' 1.439(5)
S2' O6' 1.463(6)
C7 N4 1.467(3)
C7 C8 1.532(7)
C7 C8' 1.539(5)
S3 O9 1.448(5)
S3 O8 1.449(5)
S3 O7 1.451(5)
S3 C8 1.805(6)
C8 S4 1.635(7)
S3' O8' 1.447(3)
S3' O9' 1.459(3)
S3' O7' 1.461(3)
S3' C8' 1.809(4)
C8' S4' 1.914(4)
S4 O11 1.442(5)
S4 O10 1.451(6)
S4 O12 1.451(6)
S4' O10' 1.442(4)
S4' O11' 1.448(3)
S4' O12' 1.462(4)
C11 N7 1.471(4)
C11 C12 1.534(6)
C11 C12' 1.538(6)
S5 O14 1.440(4)
S5 O13 1.445(4)
S5 O15 1.461(4)
S5 C12 1.791(5)
C12 S6 1.802(5)
S5' O13' 1.448(4)
S5' O14' 1.451(4)
S5' O15' 1.462(4)
S5' C12' 1.853(5)
C12' S6' 1.837(5)
S6 O18 1.445(4)
S6 O16 1.451(4)
S6 O17 1.455(4)
S6' O16' 1.444(5)
S6' O18' 1.452(5)
S6' O17' 1.457(5)
C15 N10 1.457(4)
C15 C16 1.523(5)
C15 C16' 1.537(6)
S7 O20 1.432(4)
S7 O21 1.452(4)
S7 O19 1.459(4)
S7 C16 1.812(4)
C16 S8 1.815(4)
S7' O19' 1.421(7)
S7' O20' 1.443(7)
S7' O21' 1.451(7)
S7' C16' 1.813(7)
C16' S8' 1.815(7)
S8 O24 1.427(4)
S8 O23 1.454(4)
S8 O22 1.461(4)
S8' O24' 1.428(6)
S8' O22' 1.440(6)
S8' O23' 1.450(6)
C19 N13 1.470(4)
C19 C20' 1.531(4)
C19 C20 1.547(7)
S9 O27 1.442(8)
S9 O25 1.442(8)
S9 O26 1.445(8)
S9 C20 1.825(8)
C20 S10 1.822(8)
S9' O25' 1.437(3)
S9' O26' 1.440(3)
S9' O27' 1.461(4)
S9' C20' 1.821(3)
C20' S10' 1.799(4)
S10 O28 1.435(8)
S10 O30 1.437(8)
S10 O29 1.449(8)
S10' O30' 1.447(3)
S10' O28' 1.451(3)
S10' O29' 1.454(3)
C21 N17 1.317(3)
C21 N16 1.347(5)
C21 N16' 1.377(5)
S11 O32 1.433(5)
S11 O33 1.458(5)
S11 O31 1.481(5)
S11 C24 1.804(5)
C23 N16 1.435(6)
C23 C24 1.534(7)
C24 S12 1.812(5)
N16 C22 1.353(6)
C22 N18 1.315(6)
N18 N17 1.386(4)
S11' O31' 1.420(6)
S11' O32' 1.450(6)
S11' O33' 1.450(6)
S11' C24' 1.802(6)
C23' N16' 1.437(8)
C23' C24' 1.527(7)
C24' S12' 1.803(6)
N16' C22' 1.353(6)
C22' N18' 1.319(6)
N18' N17 1.398(5)
S12 O34 1.436(5)
S12 O35 1.450(6)
S12 O36 1.472(6)
S12' O36' 1.441(6)
S12' O34' 1.445(6)
S12' O35' 1.470(6)
N1 C2 1.352(4)
N1 C1 1.361(3)
N2 C1 1.310(3)
N2 N3 1.393(3)
N3 C2 1.301(4)
N4 C6 1.348(4)
N4 C5 1.357(3)
N5 C6 1.318(3)
N5 N6 1.381(3)
N6 C5 1.317(3)
N7 C10 1.346(4)
N7 C9 1.348(3)
N8 C9 1.309(3)
N8 N9 1.390(3)
N9 C10 1.313(4)
N10 C13 1.350(4)
N10 C14 1.352(3)
N11 C13 1.310(3)
N11 N12 1.383(3)
N12 C14 1.318(3)
N13 C17 1.350(3)
N13 C18 1.358(4)
N14 C17 1.309(3)
N14 N15 1.392(3)
N15 C18 1.301(4)
N1A C2A 1.531(10)
N1A C1A 1.555(9)
N1B C1B 1.526(12)
N1B C2B 1.538(13)
N1C C2C 1.484(13)
N1C C1C 1.506(13)
N1C' C1C' 1.497(13)
N1C' C2C' 1.550(13)
N1D C1D 1.552(10)
N1D C2D 1.558(12)
N1E C2E 1.469(15)
N1E C1E 1.582(13)
N1F C2F 1.474(14)
N1F C1F 1.490(14)
N1G C1G 1.468(14)
N1G C2G 1.551(12)
N1H C1H 1.488(14)
N1H C2H 1.556(14)
N1I C2I 1.507(16)
N1I C1I 1.542(16)
N1J C1J 1.427(14)
N1J C2J 1.511(15)
N1K C2K 1.456(15)
N1K C1K 1.479(16)
N1L C1L 1.515(16)
N1L C2L 1.528(14)
N1N C2N 1.462(15)
N1N C1N 1.488(15)
N1M C2M 1.471(16)
N1M C1M 1.483(16)
N1O C2O 1.455(16)
N1O C1O 1.479(15)

loop_
_geom_torsion_atom_site_label_1
_geom_torsion_atom_site_label_2
_geom_torsion_atom_site_label_3
_geom_torsion_atom_site_label_4
_geom_torsion
N1 C3 C4 S2 44.2(5)
C4' C3 C4 S2 55(3)
N1 C3 C4 S1 -174.6(3)
C4' C3 C4 S1 -164(3)
O2 S1 C4 C3 -110.0(5)
O3 S1 C4 C3 34.5(5)
O1 S1 C4 C3 140.1(5)
O2 S1 C4 S2 28.0(5)
O3 S1 C4 S2 172.5(4)
O1 S1 C4 S2 -81.9(5)
N1 C3 C4' S1' -173.6(2)
C4 C3 C4' S1' 17(3)
N1 C3 C4' S2' 70.2(4)
C4 C3 C4' S2' -100(3)
O1' S1' C4' C3 -174.7(3)
O3' S1' C4' C3 49.9(4)
O2' S1' C4' C3 -57.0(3)
O1' S1' C4' S2' -60.4(4)
O3' S1' C4' S2' 164.2(3)
O2' S1' C4' S2' 57.3(3)
C3 C4 S2 O4 -175.7(5)
S1 C4 S2 O4 48.6(6)
C3 C4 S2 O5 -53.8(6)
S1 C4 S2 O5 170.4(4)
C3 C4 S2 O6 65.9(6)
S1 C4 S2 O6 -69.8(6)
C3 C4' S2' O4' 154.6(5)
S1' C4' S2' O4' 40.5(5)
C3 C4' S2' O5' -84.8(4)
S1' C4' S2' O5' 161.1(3)
C3 C4' S2' O6' 30.0(5)
S1' C4' S2' O6' -84.0(4)
N4 C7 C8 S4 -178.8(4)
C8' C7 C8 S4 178(3)
N4 C7 C8 S3 -50.3(5)
C8' C7 C8 S3 -53(2)
O9 S3 C8 C7 78.7(5)
O8 S3 C8 C7 -42.3(5)
O7 S3 C8 C7 -162.5(4)
O9 S3 C8 S4 -143.5(5)
O8 S3 C8 S4 95.4(5)
O7 S3 C8 S4 -24.7(5)
N4 C7 C8' S3' -49.0(3)
C8 C7 C8' S3' 128(2)
N4 C7 C8' S4' -173.42(19)
C8 C7 C8' S4' 4(2)
O8' S3' C8' C7 -42.8(3)
O9' S3' C8' C7 75.8(3)
O7' S3' C8' C7 -164.7(3)
O8' S3' C8' S4' 73.8(3)
O9' S3' C8' S4' -167.6(2)
O7' S3' C8' S4' -48.1(3)
C7 C8 S4 O11 79.0(6)
S3 C8 S4 O11 -47.7(5)
C7 C8 S4 O10 -155.4(5)
S3 C8 S4 O10 78.0(5)
C7 C8 S4 O12 -38.0(6)
S3 C8 S4 O12 -164.6(5)
N7 C11 C12 S5 -59.5(3)
C12' C11 C12 S5 64.3(16)
N7 C11 C12 S6 -172.1(2)
C12' C11 C12 S6 -48.3(16)
O14 S5 C12 C11 88.1(3)
O13 S5 C12 C11 -30.6(4)
O15 S5 C12 C11 -155.4(3)
O14 S5 C12 S6 -153.7(3)
O13 S5 C12 S6 87.6(3)
O15 S5 C12 S6 -37.3(3)
N7 C11 C12' S6' -172.8(2)
C12 C11 C12' S6' 127.7(18)
N7 C11 C12' S5' -35.6(4)
C12 C11 C12' S5' -95.1(17)
O13' S5' C12' C11 -55.8(4)
O14' S5' C12' C11 62.7(4)
O15' S5' C12' C11 -174.4(3)
O13' S5' C12' S6' 72.4(4)
O14' S5' C12' S6' -169.1(3)
O15' S5' C12' S6' -46.2(4)
C11 C12 S6 O18 -160.2(3)
S5 C12 S6 O18 84.2(3)
C11 C12 S6 O16 77.2(4)
S5 C12 S6 O16 -38.4(4)
C11 C12 S6 O17 -42.5(4)
S5 C12 S6 O17 -158.1(3)
C11 C12' S6' O16' 76.8(4)
S5' C12' S6' O16' -55.9(5)
C11 C12' S6' O18' -162.8(3)
S5' C12' S6' O18' 64.5(4)
C11 C12' S6' O17' -41.8(4)
S5' C12' S6' O17' -174.5(4)
N10 C15 C16 S7 59.7(4)
C16' C15 C16 S7 -72(3)
N10 C15 C16 S8 -170.5(2)
C16' C15 C16 S8 58(3)
O20 S7 C16 C15 -179.7(3)
O21 S7 C16 C15 -59.6(4)
O19 S7 C16 C15 60.3(4)
O20 S7 C16 S8 54.2(3)
O21 S7 C16 S8 174.2(3)
O19 S7 C16 S8 -65.9(3)
N10 C15 C16' S7' 61.7(5)
C16 C15 C16' S7' 112(3)
N10 C15 C16' S8' -178.1(3)
C16 C15 C16' S8' -128(3)
O19' S7' C16' C15 37.7(6)
O20' S7' C16' C15 162.5(6)
O21' S7' C16' C15 -82.0(5)
O19' S7' C16' S8' -82.1(6)
O20' S7' C16' S8' 42.7(6)
O21' S7' C16' S8' 158.2(4)
C15 C16 S8 O24 -91.3(3)
S7 C16 S8 O24 38.1(3)
C15 C16 S8 O23 147.9(3)
S7 C16 S8 O23 -82.7(3)
C15 C16 S8 O22 32.4(3)
S7 C16 S8 O22 161.8(2)
C15 C16' S8' O24' -46.3(5)
S7' C16' S8' O24' 70.8(5)
C15 C16' S8' O22' 77.4(6)
S7' C16' S8' O22' -165.5(5)
C15 C16' S8' O23' -170.3(5)
S7' C16' S8' O23' -53.2(6)
N13 C19 C20 S10 -43.2(8)
C20' C19 C20 S10 -110.2(13)
N13 C19 C20 S9 168.0(3)
C20' C19 C20 S9 101.0(10)
O27 S9 C20 C19 -152.9(7)
O25 S9 C20 C19 -27.9(9)
O26 S9 C20 C19 91.2(7)
O27 S9 C20 S10 73.0(10)
O25 S9 C20 S10 -162.1(9)
O26 S9 C20 S10 -43.0(10)
N13 C19 C20' S10' -52.6(3)
C20 C19 C20' S10' 67.6(10)
N13 C19 C20' S9' -177.5(2)
C20 C19 C20' S9' -57.3(10)
O25' S9' C20' C19 -49.3(3)
O26' S9' C20' C19 70.8(3)
O27' S9' C20' C19 -166.9(3)
O25' S9' C20' S10' -173.68(19)
O26' S9' C20' S10' -53.6(3)
O27' S9' C20' S10' 68.7(2)
C19 C20 S10 O28 -49.1(10)
S9 C20 S10 O28 79.1(11)
C19 C20 S10 O30 -169.9(9)
S9 C20 S10 O30 -41.8(12)
C19 C20 S10 O29 71.0(8)
S9 C20 S10 O29 -160.8(9)
C19 C20' S10' O30' -163.8(3)
S9' C20' S10' O30' -41.2(3)
C19 C20' S10' O28' -40.4(3)
S9' C20' S10' O28' 82.2(2)
C19 C20' S10' O29' 78.3(3)
S9' C20' S10' O29' -159.12(19)
N16 C23 C24 S11 -58.9(5)
N16 C23 C24 S12 176.2(4)
O32 S11 C24 C23 -38.9(4)
O33 S11 C24 C23 82.1(5)
O31 S11 C24 C23 -161.6(4)
O32 S11 C24 S12 83.2(4)
O33 S11 C24 S12 -155.7(4)
O31 S11 C24 S12 -39.5(4)
N17 C21 N16 C22 1.8(5)
N16' C21 N16 C22 -85.2(8)
N17 C21 N16 C23 -177.0(5)
N16' C21 N16 C23 96.0(10)
C24 C23 N16 C21 -92.7(6)
C24 C23 N16 C22 88.8(7)
C21 N16 C22 N18 -0.3(7)
C23 N16 C22 N18 178.4(6)
N16 C22 N18 N17 -1.2(6)
N16 C22 N18 Fe3 167.7(4)
N16' C23' C24' S11' 70.6(7)
N16' C23' C24' S12' -163.3(5)
O31' S11' C24' C23' 53.5(6)
O32' S11' C24' C23' -64.4(7)
O33' S11' C24' C23' -179.8(6)
O31' S11' C24' S12' -70.7(5)
O32' S11' C24' S12' 171.5(5)
O33' S11' C24' S12' 56.1(6)
N17 C21 N16' C22' -6.2(6)
N16 C21 N16' C22' 94.9(9)
N17 C21 N16' C23' 176.4(6)
N16 C21 N16' C23' -82.5(9)
C24' C23' N16' C22' -86.6(9)
C24' C23' N16' C21 90.4(8)
C21 N16' C22' N18' 6.2(7)
C23' N16' C22' N18' -176.3(6)
N16' C22' N18' N17 -3.8(7)
N16' C22' N18' Fe3 -176.8(5)
C23 C24 S12 O34 -55.7(5)
S11 C24 S12 O34 -179.9(4)
C23 C24 S12 O35 66.3(5)
S11 C24 S12 O35 -58.0(5)
C23 C24 S12 O36 -174.1(4)
S11 C24 S12 O36 61.7(5)
C23' C24' S12' O36' 171.3(5)
S11' C24' S12' O36' -63.0(6)
C23' C24' S12' O34' 55.4(6)
S11' C24' S12' O34' -178.9(5)
C23' C24' S12' O35' -63.7(6)
S11' C24' S12' O35' 62.0(5)
C4' C3 N1 C2 67.1(4)
C4 C3 N1 C2 68.3(4)
C4' C3 N1 C1 -112.1(3)
C4 C3 N1 C1 -110.8(4)
C1 N2 N3 C2 -0.5(3)
Fe2 N2 N3 C2 178.26(17)
C1 N2 N3 Fe3 172.94(17)
Fe2 N2 N3 Fe3 -8.3(3)
C8 C7 N4 C6 -68.5(4)
C8' C7 N4 C6 -68.0(3)
C8 C7 N4 C5 102.5(4)
C8' C7 N4 C5 102.9(3)
C6 N5 N6 C5 0.4(3)
Fe3 N5 N6 C5 -175.57(17)
C6 N5 N6 Fe2 -177.84(18)
Fe3 N5 N6 Fe2 6.2(3)
C12 C11 N7 C10 -64.9(4)
C12' C11 N7 C10 -73.2(4)
C12 C11 N7 C9 105.8(4)
C12' C11 N7 C9 97.5(4)
C9 N8 N9 C10 -0.1(3)
Fe2 N8 N9 C10 -178.12(19)
C9 N8 N9 Fe1 -178.20(18)
Fe2 N8 N9 Fe1 3.8(3)
C16 C15 N10 C13 60.0(4)
C16' C15 N10 C13 64.5(5)
C16 C15 N10 C14 -119.0(3)
C16' C15 N10 C14 -114.5(4)
C13 N11 N12 C14 0.0(3)
Fe1 N11 N12 C14 176.00(17)
C13 N11 N12 Fe2 178.73(18)
Fe1 N11 N12 Fe2 -5.3(3)
C20' C19 N13 C17 101.2(3)
C20 C19 N13 C17 84.7(5)
C20' C19 N13 C18 -73.7(4)
C20 C19 N13 C18 -90.2(5)
C17 N14 N15 C18 -0.2(3)
Fe2 N14 N15 C18 -180.0(2)
C17 N14 N15 Fe1 -174.48(18)
Fe2 N14 N15 Fe1 5.8(3)
N16 C21 N17 N18 -2.5(4)
N16' C21 N17 N18 21.6(4)
N16 C21 N17 N18' -20.2(4)
N16' C21 N17 N18' 3.9(5)
N16 C21 N17 Fe2 168.7(3)
N16' C21 N17 Fe2 -167.1(3)
C22 N18 N17 C21 2.2(5)
Fe3 N18 N17 C21 -167.9(3)
C22 N18 N17 N18' 95.1(10)
Fe3 N18 N17 N18' -75.1(9)
C22 N18 N17 Fe2 -169.0(3)
Fe3 N18 N17 Fe2 20.9(5)
C22' N18' N17 C21 -0.1(6)
Fe3 N18' N17 C21 173.3(3)
C22' N18' N17 N18 -92.7(10)
Fe3 N18' N17 N18 80.8(10)
C22' N18' N17 Fe2 170.9(4)
Fe3 N18' N17 Fe2 -15.7(5)
N3 N2 C1 N1 -0.4(3)
Fe2 N2 C1 N1 -179.15(16)
C2 N1 C1 N2 1.1(3)
C3 N1 C1 N2 -179.6(2)
N2 N3 C2 N1 1.2(3)
Fe3 N3 C2 N1 -171.99(16)
C1 N1 C2 N3 -1.5(3)
C3 N1 C2 N3 179.2(2)
N5 N6 C5 N4 0.0(3)
Fe2 N6 C5 N4 178.27(17)
C6 N4 C5 N6 -0.4(3)
C7 N4 C5 N6 -172.9(2)
N6 N5 C6 N4 -0.6(3)
Fe3 N5 C6 N4 175.09(17)
C5 N4 C6 N5 0.7(3)
C7 N4 C6 N5 173.1(2)
N9 N8 C9 N7 0.6(3)
Fe2 N8 C9 N7 178.54(18)
C10 N7 C9 N8 -0.8(3)
C11 N7 C9 N8 -173.0(3)
N8 N9 C10 N7 -0.4(3)
Fe1 N9 C10 N7 177.65(19)
C9 N7 C10 N9 0.7(3)
C11 N7 C10 N9 172.9(3)
N12 N11 C13 N10 0.3(3)
Fe1 N11 C13 N10 -175.62(17)
C14 N10 C13 N11 -0.4(3)
C15 N10 C13 N11 -179.5(2)
N11 N12 C14 N10 -0.2(3)
Fe2 N12 C14 N10 -178.98(16)
C13 N10 C14 N12 0.4(3)
C15 N10 C14 N12 179.5(2)
N15 N14 C17 N13 0.8(3)
Fe2 N14 C17 N13 -179.49(18)
C18 N13 C17 N14 -1.0(3)
C19 N13 C17 N14 -176.8(3)
N14 N15 C18 N13 -0.4(3)
Fe1 N15 C18 N13 173.32(19)
C17 N13 C18 N15 0.8(3)
C19 N13 C18 N15 176.6(3)
